data_4114128
loop_
_publ_author_name
'Xiaodong Shi'
'Katherine M. Mullaugh'
'James C. Fettinger'
'Yun Jiang'
'Steven A. Hofstadler'
'Jeffery T. Davis'

_publ_section_title
;
 Lipophilic G-Quadruplexes Are Self-Assembled Ion Pair Receptors, and the
 Bound Anion Modulates the Kinetic Stability of These Complexes
;
_journal_name_full 'Journal of the American Chemical Society'
_journal_page_first 10830
_journal_page_last 10841
_journal_paper_doi 10.1021/ja035267n
_journal_volume 125
_journal_year 2003
_chemical_formula_sum 'C346 H555 Ba2 N97 O110 Si16'
_chemical_formula_weight 8557.99
_chemical_name_systematic
; 
 ? 
;
_space_group_IT_number 152
_symmetry_cell_setting trigonal
_symmetry_space_group_name_Hall 'P 31 2"'
_symmetry_space_group_name_H-M 'P 31 2 1'
_atom_sites_solution_hydrogens geom
_atom_sites_solution_primary direct
_atom_sites_solution_secondary difmap
_audit_creation_method SHELXL-97
_cell_angle_alpha 90.00
_cell_angle_beta 90.00
_cell_angle_gamma 120.00
_cell_formula_units_Z 3
_cell_length_a 25.3192(2)
_cell_length_b 25.3192(2)
_cell_length_c 64.0980(10)
_cell_measurement_reflns_used 9566
_cell_measurement_temperature 293(2)
_cell_measurement_theta_max 22.52
_cell_measurement_theta_min 2.25
_cell_volume 35585.7(7)
_computing_cell_refinement 'Bruker SMART'
_computing_data_collection 'Bruker SMART'
_computing_data_reduction 'Bruker SAINT'
_computing_molecular_graphics 'Bruker SHELXTL'
_computing_publication_material 'Bruker SHELXTL'
_computing_structure_refinement 'SHELXL-97 (Sheldrick, 1997)'
_computing_structure_solution 'SHELXS-97 (Sheldrick, 1990)'
_diffrn_ambient_temperature 293(2)
_diffrn_measured_fraction_theta_full 0.970
_diffrn_measured_fraction_theta_max 0.970
_diffrn_measurement_device_type 'CCD area detector'
_diffrn_measurement_method 'phi and omega scans'
_diffrn_radiation_monochromator graphite
_diffrn_radiation_source 'fine-focus sealed tube'
_diffrn_radiation_type MoK\a
_diffrn_radiation_wavelength 0.71073
_diffrn_reflns_av_R_equivalents 0.0401
_diffrn_reflns_av_sigmaI/netI 0.0448
_diffrn_reflns_limit_h_max 29
_diffrn_reflns_limit_h_min -29
_diffrn_reflns_limit_k_max 28
_diffrn_reflns_limit_k_min -28
_diffrn_reflns_limit_l_max 75
_diffrn_reflns_limit_l_min -72
_diffrn_reflns_number 201188
_diffrn_reflns_theta_full 24.78
_diffrn_reflns_theta_max 24.78
_diffrn_reflns_theta_min 1.64
_diffrn_standards_decay_% 0
_exptl_absorpt_coefficient_mu 0.287
_exptl_absorpt_correction_T_max 0.9353
_exptl_absorpt_correction_T_min 0.8759
_exptl_absorpt_correction_type 'empirical, SADABS'
_exptl_crystal_colour Orange
_exptl_crystal_density_diffrn 1.198
_exptl_crystal_density_meas 0
_exptl_crystal_description Block
_exptl_crystal_F_000 13578
_exptl_crystal_size_max 0.47
_exptl_crystal_size_mid 0.39
_exptl_crystal_size_min 0.24
_refine_diff_density_max 1.972
_refine_diff_density_min -0.554
_refine_diff_density_rms 0.094
_refine_ls_abs_structure_details 'Flack H D (1983), Acta Cryst. A39, 876-881'
_refine_ls_abs_structure_Flack -0.013(10)
_refine_ls_extinction_method none
_refine_ls_goodness_of_fit_ref 1.063
_refine_ls_hydrogen_treatment mixed
_refine_ls_matrix_type full
_refine_ls_number_parameters 2497
_refine_ls_number_reflns 38958
_refine_ls_number_restraints 179
_refine_ls_restrained_S_all 1.074
_refine_ls_R_factor_all 0.0944
_refine_ls_R_factor_gt 0.0735
_refine_ls_shift/su_max 0.001
_refine_ls_shift/su_mean 0.000
_refine_ls_structure_factor_coef Fsqd
_refine_ls_weighting_details 'calc w=1/[\s^2^(Fo^2^)+(0.1568P)^2^+0.0000P] where P=(Fo^2^+2Fc^2^)/3'
_refine_ls_weighting_scheme calc
_refine_ls_wR_factor_gt 0.1984
_refine_ls_wR_factor_ref 0.2134
_reflns_number_gt 31296
_reflns_number_total 38958
_reflns_threshold_expression >2sigma(I)
_cod_data_source_file ja035267nsi20030321_055753.cif
_cod_data_source_block 719ff
_cod_original_cell_volume 35585.6(7)
_cod_database_code 4114128

loop_
_symmetry_equiv_pos_as_xyz
'x, y, z'
'-y, x-y, z+1/3'
'-x+y, -x, z+2/3'
'y, x, -z'
'x-y, -y, -z+2/3'
'-x, -x+y, -z+1/3'

loop_
_atom_site_label
_atom_site_type_symbol
_atom_site_fract_x
_atom_site_fract_y
_atom_site_fract_z
_atom_site_U_iso_or_equiv
_atom_site_adp_type
_atom_site_occupancy
_atom_site_symmetry_multiplicity
_atom_site_calc_flag
_atom_site_refinement_flags
_atom_site_disorder_assembly
_atom_site_disorder_group
Ba1 Ba 0.0000 0.527877(19) 0.1667 0.03638(13) Uani 1 2 d S . .
C1 C -0.1012(3) 0.4000(3) 0.09798(9) 0.0472(15) Uani 1 1 d . . .
N1 N -0.0819(2) 0.4141(2) 0.11845(7) 0.0435(11) Uani 1 1 d . . .
H1 H -0.0433 0.4314 0.1208 0.052 Uiso 1 1 calc R . .
O1 O -0.09734(18) 0.41964(18) 0.15319(6) 0.0463(10) Uani 1 1 d . . .
C2 C -0.1966(3) 0.3603(3) 0.10916(10) 0.0459(14) Uani 1 1 d . . .
N2 N -0.0579(3) 0.4152(3) 0.08371(8) 0.0633(15) Uani 1 1 d . . .
H2A H -0.0676 0.4063 0.0708 0.076 Uiso 1 1 calc R . .
H2B H -0.0202 0.4340 0.0874 0.076 Uiso 1 1 calc R . .
O2 O -0.3397(2) 0.2469(3) 0.09204(9) 0.0795(16) Uani 1 1 d . . .
C3 C -0.1819(3) 0.3725(3) 0.12973(9) 0.0452(14) Uani 1 1 d . . .
N3 N -0.1592(2) 0.3713(2) 0.09279(7) 0.0482(12) Uani 1 1 d . . .
O3 O -0.3166(3) 0.3266(3) 0.05473(8) 0.0850(18) Uani 1 1 d . . .
C4 C -0.1196(3) 0.4024(3) 0.13551(9) 0.0404(13) Uani 1 1 d . . .
N4 N -0.2330(2) 0.3552(2) 0.14196(8) 0.0455(12) Uani 1 1 d . . .
O4 O -0.3044(4) 0.2494(4) 0.04312(10) 0.117(3) Uani 1 1 d . . .
C5 C -0.2777(3) 0.3338(3) 0.12830(10) 0.0499(15) Uani 1 1 d . . .
H5 H -0.3182 0.3194 0.1320 0.060 Uiso 1 1 calc R . .
N5 N -0.2596(2) 0.3348(2) 0.10827(8) 0.0516(13) Uani 1 1 d . . .
O5 O -0.2537(4) 0.1691(3) 0.08416(13) 0.120(2) Uani 1 1 d D . .
C6 C -0.3047(3) 0.3092(3) 0.09112(11) 0.0612(18) Uani 1 1 d . . .
H6 H -0.3314 0.3268 0.0918 0.073 Uiso 1 1 calc R . .
C7 C -0.2735(4) 0.3228(4) 0.06936(11) 0.073(2) Uani 1 1 d . . .
H7 H -0.2324 0.3586 0.0691 0.087 Uiso 1 1 calc R . .
C8 C -0.2758(3) 0.2646(4) 0.06321(12) 0.072(2) Uani 1 1 d . . .
H8 H -0.2346 0.2704 0.0624 0.086 Uiso 1 1 calc R . .
C9 C -0.3136(5) 0.2975(6) 0.03659(14) 0.096(3) Uani 1 1 d . . .
C10 C -0.3702(6) 0.2752(7) 0.02479(18) 0.135(5) Uani 1 1 d . . .
H10A H -0.3683 0.2551 0.0124 0.203 Uiso 1 1 calc R . .
H10B H -0.3756 0.3089 0.0211 0.203 Uiso 1 1 calc R . .
H10C H -0.4040 0.2469 0.0332 0.203 Uiso 1 1 calc R . .
C11 C -0.2584(9) 0.3431(10) 0.02319(18) 0.179(8) Uani 1 1 d . . .
H11A H -0.2559 0.3229 0.0109 0.269 Uiso 1 1 calc R . .
H11B H -0.2215 0.3577 0.0311 0.269 Uiso 1 1 calc R . .
H11C H -0.2636 0.3768 0.0193 0.269 Uiso 1 1 calc R . .
C12 C -0.3125(4) 0.2191(4) 0.08022(16) 0.087(3) Uani 1 1 d . . .
H12 H -0.3446 0.1815 0.0738 0.104 Uiso 1 1 calc R . .
C13 C -0.2738(6) 0.2036(5) 0.09506(16) 0.109(4) Uani 1 1 d . . .
H13A H -0.2390 0.2409 0.1002 0.131 Uiso 1 1 calc R . .
H13B H -0.2982 0.1807 0.1070 0.131 Uiso 1 1 calc R . .
Si1 Si -0.2504(2) 0.1131(2) 0.09538(7) 0.1373(13) Uani 1 1 d D . .
C14 C -0.2380(11) 0.0759(11) 0.0723(3) 0.206(9) Uani 1 1 d D . .
H14A H -0.2718 0.0625 0.0629 0.308 Uiso 1 1 calc R . .
H14B H -0.2349 0.0414 0.0768 0.308 Uiso 1 1 calc R . .
H14C H -0.2011 0.1045 0.0653 0.308 Uiso 1 1 calc R . .
C15 C -0.3231(8) 0.0608(8) 0.1081(3) 0.171(6) Uiso 1 1 d D . .
H15A H -0.3554 0.0460 0.0980 0.257 Uiso 1 1 calc R . .
H15B H -0.3310 0.0821 0.1190 0.257 Uiso 1 1 calc R . .
H15C H -0.3210 0.0271 0.1140 0.257 Uiso 1 1 calc R . .
C16 C -0.1886(10) 0.1402(10) 0.1142(3) 0.219(10) Uani 1 1 d D . .
C17 C -0.1266(9) 0.1869(12) 0.1044(4) 0.307(15) Uiso 1 1 d D . .
H17A H -0.1190 0.1690 0.0924 0.461 Uiso 1 1 calc R . .
H17B H -0.0947 0.1977 0.1145 0.461 Uiso 1 1 calc R . .
H17C H -0.1278 0.2227 0.1003 0.461 Uiso 1 1 calc R . .
C18 C -0.2022(9) 0.1658(9) 0.1332(3) 0.196(7) Uiso 1 1 d D . .
H18A H -0.2099 0.1979 0.1292 0.294 Uiso 1 1 calc R . .
H18B H -0.1679 0.1818 0.1425 0.294 Uiso 1 1 calc R . .
H18C H -0.2375 0.1341 0.1401 0.294 Uiso 1 1 calc R . .
C19 C -0.1779(14) 0.0883(12) 0.1227(4) 0.338(18) Uiso 1 1 d D . .
H19A H -0.1734 0.0667 0.1112 0.507 Uiso 1 1 calc R . .
H19B H -0.2121 0.0607 0.1310 0.507 Uiso 1 1 calc R . .
H19C H -0.1416 0.1059 0.1311 0.507 Uiso 1 1 calc R . .
C21 C 0.2044(3) 0.5668(3) 0.13240(9) 0.0397(13) Uani 1 1 d . . .
N21 N 0.1453(2) 0.5371(2) 0.13909(7) 0.0387(10) Uani 1 1 d . . .
H21 H 0.1393 0.5349 0.1523 0.046 Uiso 1 1 calc R . .
O21 O 0.04195(17) 0.48542(18) 0.13444(6) 0.0425(9) Uani 1 1 d . . .
C22 C 0.1694(3) 0.5436(3) 0.09971(9) 0.0425(14) Uani 1 1 d . . .
N22 N 0.2480(2) 0.5911(2) 0.14654(8) 0.0480(12) Uani 1 1 d . . .
H22A H 0.2856 0.6095 0.1427 0.058 Uiso 1 1 calc R . .
H22B H 0.2388 0.5884 0.1596 0.058 Uiso 1 1 calc R . .
O22 O 0.2268(3) 0.5109(3) 0.05672(11) 0.111(2) Uani 1 1 d . . .
C23 C 0.1088(3) 0.5142(3) 0.10515(9) 0.0407(13) Uani 1 1 d . . .
N23 N 0.2195(2) 0.5715(2) 0.11239(7) 0.0446(11) Uani 1 1 d . . .
O23 O 0.3692(3) 0.5999(4) 0.06423(13) 0.114(2) Uani 1 1 d . . .
C24 C 0.0938(3) 0.5100(3) 0.12634(9) 0.0416(13) Uani 1 1 d . . .
N24 N 0.0719(2) 0.4923(2) 0.08762(8) 0.0478(12) Uani 1 1 d . . .
O24 O 0.3171(2) 0.6457(3) 0.05507(8) 0.0740(14) Uani 1 1 d . . .
C25 C 0.1097(3) 0.5092(3) 0.07211(10) 0.0541(16) Uani 1 1 d . . .
H25 H 0.0973 0.5001 0.0583 0.065 Uiso 1 1 calc R . .
N25 N 0.1706(2) 0.5425(2) 0.07812(8) 0.0499(13) Uani 1 1 d . . .
O25 O 0.2079(6) 0.4162(7) 0.0846(2) 0.218(6) Uani 1 1 d D . .
C26 C 0.2209(3) 0.5613(4) 0.06304(11) 0.068(2) Uani 1 1 d . . .
H26 H 0.2121 0.5785 0.0507 0.081 Uiso 1 1 calc R . .
C27 C 0.2839(3) 0.6079(3) 0.07141(11) 0.0581(17) Uani 1 1 d . . .
H27 H 0.2817 0.6305 0.0835 0.070 Uiso 1 1 calc R . .
C28 C 0.3163(4) 0.5730(5) 0.07624(14) 0.083(2) Uani 1 1 d . . .
H28 H 0.3258 0.5751 0.0911 0.099 Uiso 1 1 calc R . .
C29 C 0.3795(5) 0.6563(7) 0.05680(18) 0.110(4) Uani 1 1 d . . .
C30 C 0.4152(5) 0.7074(7) 0.0725(2) 0.131(4) Uani 1 1 d . . .
H30A H 0.4562 0.7147 0.0736 0.197 Uiso 1 1 calc R . .
H30B H 0.3958 0.6956 0.0859 0.197 Uiso 1 1 calc R . .
H30C H 0.4161 0.7439 0.0680 0.197 Uiso 1 1 calc R . .
C31 C 0.4049(5) 0.6677(7) 0.0346(2) 0.147(5) Uani 1 1 d . . .
H31A H 0.4463 0.6760 0.0349 0.221 Uiso 1 1 calc R . .
H31B H 0.4038 0.7020 0.0288 0.221 Uiso 1 1 calc R . .
H31C H 0.3807 0.6322 0.0262 0.221 Uiso 1 1 calc R . .
C32 C 0.2772(6) 0.5100(8) 0.0695(2) 0.126(4) Uani 1 1 d . . .
H32 H 0.3007 0.4979 0.0605 0.151 Uiso 1 1 calc R . .
C33 C 0.2518(8) 0.4648(8) 0.0892(3) 0.152(5) Uiso 1 1 d . . .
H33A H 0.2839 0.4581 0.0945 0.183 Uiso 1 1 calc R . .
H33B H 0.2406 0.4837 0.1001 0.183 Uiso 1 1 calc R . .
Si21 Si 0.1770(3) 0.3685(4) 0.10557(13) 0.225(3) Uani 1 1 d D . .
C34 C 0.1763(11) 0.4133(11) 0.1314(4) 0.229(9) Uiso 1 1 d D . .
H34A H 0.2173 0.4435 0.1350 0.343 Uiso 1 1 calc R . .
H34B H 0.1585 0.3849 0.1427 0.343 Uiso 1 1 calc R . .
H34C H 0.1527 0.4328 0.1289 0.343 Uiso 1 1 calc R . .
C35 C 0.2444(17) 0.3524(16) 0.1119(5) 0.343(18) Uiso 1 1 d D . .
H35A H 0.2815 0.3903 0.1141 0.514 Uiso 1 1 calc R . .
H35B H 0.2496 0.3310 0.1004 0.514 Uiso 1 1 calc R . .
H35C H 0.2348 0.3279 0.1243 0.514 Uiso 1 1 calc R . .
C36 C 0.1041(13) 0.3162(13) 0.0994(4) 0.319(16) Uiso 1 1 d D . .
C37 C 0.0828(15) 0.2633(13) 0.1174(5) 0.41(3) Uiso 1 1 d D . .
H37A H 0.1105 0.2478 0.1175 0.621 Uiso 1 1 calc R . .
H37B H 0.0424 0.2307 0.1143 0.621 Uiso 1 1 calc R . .
H37C H 0.0830 0.2804 0.1307 0.621 Uiso 1 1 calc R . .
C38 C 0.0588(9) 0.3409(10) 0.1002(3) 0.231(10) Uiso 1 1 d D . .
H38A H 0.0700 0.3720 0.0898 0.346 Uiso 1 1 calc R . .
H38B H 0.0602 0.3577 0.1137 0.346 Uiso 1 1 calc R . .
H38C H 0.0182 0.3081 0.0975 0.346 Uiso 1 1 calc R . .
C39 C 0.0999(10) 0.2844(10) 0.0773(3) 0.237(10) Uiso 1 1 d D . .
H39A H 0.1268 0.2679 0.0773 0.356 Uiso 1 1 calc R . .
H39B H 0.1117 0.3142 0.0664 0.356 Uiso 1 1 calc R . .
H39C H 0.0588 0.2522 0.0750 0.356 Uiso 1 1 calc R . .
C41 C 0.0197(3) 0.5956(3) 0.08760(8) 0.0385(13) Uani 1 1 d . . .
N41 N 0.0055(2) 0.5887(2) 0.10855(7) 0.0387(10) Uani 1 1 d . . .
H41 H 0.0354 0.6045 0.1173 0.046 Uiso 1 1 calc R . .
O41 O -0.05986(17) 0.55356(17) 0.13621(5) 0.0400(8) Uani 1 1 d . . .
C42 C -0.0790(2) 0.5430(3) 0.08059(9) 0.0415(13) Uani 1 1 d . . .
N42 N 0.0776(2) 0.6265(2) 0.08220(7) 0.0468(12) Uani 1 1 d . . .
H42A H 0.0877 0.6311 0.0692 0.056 Uiso 1 1 calc R . .
H42B H 0.1054 0.6421 0.0916 0.056 Uiso 1 1 calc R . .
O42 O -0.1162(2) 0.4588(2) 0.04257(7) 0.0657(12) Uani 1 1 d . . .
C43 C -0.0979(2) 0.5353(3) 0.10117(8) 0.0383(13) Uani 1 1 d . . .
N43 N -0.0229(2) 0.5717(2) 0.07262(7) 0.0429(11) Uani 1 1 d . . .
O43 O -0.1389(3) 0.5596(3) 0.01805(9) 0.0906(18) Uani 1 1 d . . .
C44 C -0.0531(2) 0.5584(2) 0.11671(9) 0.0387(13) Uani 1 1 d . . .
N44 N -0.1607(2) 0.5025(2) 0.10263(7) 0.0455(12) Uani 1 1 d . . .
O44 O -0.0714(4) 0.5455(4) 0.00011(8) 0.119(3) Uani 1 1 d . . .
C45 C -0.1802(3) 0.4884(3) 0.08359(10) 0.0538(16) Uani 1 1 d . . .
H45 H -0.2211 0.4650 0.0800 0.065 Uiso 1 1 calc R . .
N45 N -0.1321(2) 0.5128(2) 0.06899(7) 0.0466(12) Uani 1 1 d . . .
O45 O -0.0315(3) 0.4175(3) 0.03965(8) 0.0847(18) Uani 1 1 d . . .
C46 C -0.1371(3) 0.5008(3) 0.04680(9) 0.0568(17) Uani 1 1 d . . .
H46 H -0.1802 0.4818 0.0428 0.068 Uiso 1 1 calc R . .
C47 C -0.1009(3) 0.5570(4) 0.03352(10) 0.0605(18) Uani 1 1 d . . .
H47 H -0.0796 0.5946 0.0417 0.073 Uiso 1 1 calc R . .
C48 C -0.0570(4) 0.5431(4) 0.02082(11) 0.073(2) Uani 1 1 d . . .
H48 H -0.0144 0.5735 0.0237 0.087 Uiso 1 1 calc R . .
C49 C -0.1060(5) 0.5745(5) -0.00105(11) 0.086(3) Uani 1 1 d . . .
C50 C -0.1551(7) 0.5451(6) -0.01885(18) 0.149(5) Uani 1 1 d . . .
H50A H -0.1799 0.5639 -0.0190 0.223 Uiso 1 1 calc R . .
H50B H -0.1804 0.5022 -0.0163 0.223 Uiso 1 1 calc R . .
H50C H -0.1350 0.5513 -0.0321 0.223 Uiso 1 1 calc R . .
C51 C -0.0689(5) 0.6411(5) -0.00329(16) 0.108(3) Uani 1 1 d . . .
H51A H -0.0952 0.6582 -0.0040 0.163 Uiso 1 1 calc R . .
H51B H -0.0452 0.6507 -0.0159 0.163 Uiso 1 1 calc R . .
H51C H -0.0421 0.6578 0.0085 0.163 Uiso 1 1 calc R . .
C52 C -0.0699(3) 0.4807(4) 0.02666(10) 0.0602(18) Uani 1 1 d . . .
H52 H -0.0863 0.4541 0.0144 0.072 Uiso 1 1 calc R . .
C53 C -0.0165(4) 0.4777(4) 0.03448(12) 0.070(2) Uani 1 1 d . . .
H53A H 0.0151 0.4935 0.0239 0.084 Uiso 1 1 calc R . .
H53B H -0.0004 0.5034 0.0467 0.084 Uiso 1 1 calc R . .
Si41 Si -0.01987(13) 0.36883(14) 0.02602(4) 0.0855(8) Uani 1 1 d . . .
C54 C 0.0515(6) 0.3746(8) 0.0342(2) 0.169(7) Uani 1 1 d . . .
H54A H 0.0844 0.4153 0.0318 0.253 Uiso 1 1 calc R . .
H54B H 0.0584 0.3463 0.0263 0.253 Uiso 1 1 calc R . .
H54C H 0.0494 0.3651 0.0488 0.253 Uiso 1 1 calc R . .
C55 C -0.0110(7) 0.3924(7) -0.00200(14) 0.134(5) Uani 1 1 d . . .
H55A H 0.0249 0.4316 -0.0036 0.201 Uiso 1 1 calc R . .
H55B H -0.0461 0.3947 -0.0064 0.201 Uiso 1 1 calc R . .
H55C H -0.0075 0.3629 -0.0104 0.201 Uiso 1 1 calc R . .
C56 C -0.0865(6) 0.2964(6) 0.02829(16) 0.112(4) Uani 1 1 d . . .
C57 C -0.0949(10) 0.2740(7) 0.0513(2) 0.190(8) Uani 1 1 d . . .
H57A H -0.0601 0.2711 0.0555 0.285 Uiso 1 1 calc R . .
H57B H -0.1310 0.2346 0.0523 0.285 Uiso 1 1 calc R . .
H57C H -0.0989 0.3024 0.0601 0.285 Uiso 1 1 calc R . .
C58 C -0.1434(7) 0.2991(9) 0.0233(3) 0.185(8) Uani 1 1 d . . .
H58A H -0.1419 0.3116 0.0091 0.278 Uiso 1 1 calc R . .
H58B H -0.1459 0.3279 0.0324 0.278 Uiso 1 1 calc R . .
H58C H -0.1786 0.2595 0.0253 0.278 Uiso 1 1 calc R . .
C59 C -0.0838(8) 0.2444(7) 0.0157(2) 0.150(5) Uani 1 1 d . . .
H59A H -0.0783 0.2547 0.0011 0.225 Uiso 1 1 calc R . .
H59B H -0.1212 0.2066 0.0176 0.225 Uiso 1 1 calc R . .
H59C H -0.0502 0.2403 0.0206 0.225 Uiso 1 1 calc R . .
C61 C 0.2243(3) 0.7107(3) 0.17338(8) 0.0409(13) Uani 1 1 d . . .
N61 N 0.16256(19) 0.6749(2) 0.16848(7) 0.0377(11) Uani 1 1 d . . .
H61 H 0.1372 0.6608 0.1787 0.045 Uiso 1 1 calc R . .
O61 O 0.08304(16) 0.62670(17) 0.14567(6) 0.0424(9) Uani 1 1 d . . .
C62 C 0.2450(2) 0.7192(2) 0.13962(8) 0.0375(12) Uani 1 1 d . . .
N62 N 0.2392(2) 0.7209(2) 0.19331(7) 0.0489(12) Uani 1 1 d . . .
H62A H 0.2768 0.7425 0.1969 0.059 Uiso 1 1 calc R . .
H62B H 0.2112 0.7059 0.2027 0.059 Uiso 1 1 calc R . .
O62 O 0.36488(19) 0.72446(19) 0.12660(7) 0.0508(10) Uani 1 1 d . . .
C63 C 0.1849(2) 0.6858(2) 0.13308(8) 0.0383(13) Uani 1 1 d . . .
N63 N 0.2672(2) 0.7337(2) 0.15904(7) 0.0427(11) Uani 1 1 d . . .
O63 O 0.4048(2) 0.8762(2) 0.12047(8) 0.0690(14) Uani 1 1 d . . .
C64 C 0.1390(3) 0.6602(2) 0.14848(8) 0.0375(12) Uani 1 1 d . . .
N64 N 0.1809(2) 0.6808(2) 0.11155(7) 0.0401(11) Uani 1 1 d . . .
O64 O 0.4786(2) 0.8549(2) 0.12793(10) 0.0802(16) Uani 1 1 d . . .
C65 C 0.2379(3) 0.7104(2) 0.10523(9) 0.0391(12) Uani 1 1 d . . .
H65 H 0.2495 0.7145 0.0913 0.047 Uiso 1 1 calc R . .
N65 N 0.2788(2) 0.7347(2) 0.12162(7) 0.0402(11) Uani 1 1 d . . .
O65 O 0.37973(18) 0.65911(19) 0.16064(7) 0.0514(10) Uani 1 1 d . . .
C66 C 0.3450(3) 0.7654(3) 0.12011(9) 0.0450(14) Uani 1 1 d . . .
H66 H 0.3564 0.7759 0.1055 0.054 Uiso 1 1 calc R . .
C67 C 0.3791(3) 0.8238(3) 0.13319(10) 0.0486(14) Uani 1 1 d . . .
H67 H 0.3528 0.8258 0.1440 0.058 Uiso 1 1 calc R . .
C68 C 0.4313(3) 0.8198(3) 0.14246(11) 0.0588(17) Uani 1 1 d . . .
H68 H 0.4412 0.8365 0.1566 0.071 Uiso 1 1 calc R . .
C69 C 0.4690(3) 0.9012(3) 0.11996(14) 0.074(2) Uani 1 1 d . . .
C70 C 0.4874(6) 0.9130(5) 0.0979(2) 0.142(5) Uani 1 1 d . . .
H70A H 0.4803 0.9444 0.0926 0.213 Uiso 1 1 calc R . .
H70B H 0.4639 0.8763 0.0900 0.213 Uiso 1 1 calc R . .
H70C H 0.5299 0.9258 0.0967 0.213 Uiso 1 1 calc R . .
C71 C 0.4981(4) 0.9571(4) 0.13341(17) 0.089(3) Uani 1 1 d . . .
H71A H 0.4906 0.9876 0.1276 0.134 Uiso 1 1 calc R . .
H71B H 0.5413 0.9726 0.1341 0.134 Uiso 1 1 calc R . .
H71C H 0.4812 0.9469 0.1472 0.134 Uiso 1 1 calc R . .
C72 C 0.4148(3) 0.7539(3) 0.14163(10) 0.0524(15) Uani 1 1 d . . .
H72 H 0.4500 0.7512 0.1366 0.063 Uiso 1 1 calc R . .
C73 C 0.3940(3) 0.7211(3) 0.16234(10) 0.0498(14) Uani 1 1 d . . .
H73A H 0.4260 0.7419 0.1726 0.060 Uiso 1 1 calc R . .
H73B H 0.3583 0.7224 0.1671 0.060 Uiso 1 1 calc R . .
Si61 Si 0.42932(8) 0.63749(9) 0.16699(3) 0.0541(4) Uani 1 1 d . . .
C74 C 0.5011(4) 0.6814(4) 0.15233(14) 0.075(2) Uani 1 1 d . . .
H74A H 0.4929 0.6754 0.1376 0.113 Uiso 1 1 calc R . .
H74B H 0.5290 0.6677 0.1561 0.113 Uiso 1 1 calc R . .
H74C H 0.5189 0.7239 0.1556 0.113 Uiso 1 1 calc R . .
C75 C 0.4470(4) 0.6513(4) 0.19494(12) 0.076(2) Uani 1 1 d . . .
H75A H 0.4661 0.6942 0.1977 0.114 Uiso 1 1 calc R . .
H75B H 0.4742 0.6368 0.1988 0.114 Uiso 1 1 calc R . .
H75C H 0.4100 0.6301 0.2029 0.114 Uiso 1 1 calc R . .
C76 C 0.3915(3) 0.5537(3) 0.16047(12) 0.0659(18) Uani 1 1 d . . .
C77 C 0.3807(5) 0.5451(4) 0.13716(17) 0.100(3) Uani 1 1 d . . .
H77A H 0.3560 0.5620 0.1328 0.150 Uiso 1 1 calc R . .
H77B H 0.3602 0.5024 0.1339 0.150 Uiso 1 1 calc R . .
H77C H 0.4191 0.5655 0.1300 0.150 Uiso 1 1 calc R . .
C78 C 0.3317(4) 0.5185(4) 0.17167(17) 0.091(3) Uani 1 1 d . . .
H78A H 0.3049 0.5331 0.1674 0.136 Uiso 1 1 calc R . .
H78B H 0.3384 0.5239 0.1864 0.136 Uiso 1 1 calc R . .
H78C H 0.3135 0.4760 0.1683 0.136 Uiso 1 1 calc R . .
C79 C 0.4330(5) 0.5296(5) 0.16748(17) 0.099(3) Uani 1 1 d . . .
H79A H 0.4717 0.5520 0.1606 0.148 Uiso 1 1 calc R . .
H79B H 0.4146 0.4872 0.1640 0.148 Uiso 1 1 calc R . .
H79C H 0.4389 0.5346 0.1823 0.148 Uiso 1 1 calc R . .
Ba2 Ba 0.0000 0.790556(18) 0.1667 0.03594(13) Uani 1 2 d S . .
O81 O -0.09236(17) 0.68634(17) 0.18286(5) 0.0408(9) Uani 1 1 d . . .
N81 N -0.0722(2) 0.6867(2) 0.21772(6) 0.0366(10) Uani 1 1 d . . .
H81 H -0.0338 0.7055 0.2149 0.044 Uiso 1 1 calc R . .
C81 C -0.0888(2) 0.6740(3) 0.23849(8) 0.0368(12) Uani 1 1 d . . .
O82 O -0.2725(2) 0.6456(2) 0.25790(6) 0.0508(10) Uani 1 1 d . . .
N82 N -0.0455(2) 0.6890(2) 0.25231(7) 0.0470(12) Uani 1 1 d . . .
H82A H -0.0546 0.6810 0.2653 0.056 Uiso 1 1 calc R . .
H82B H -0.0080 0.7068 0.2484 0.056 Uiso 1 1 calc R . .
C82 C -0.1853(2) 0.6327(2) 0.22848(9) 0.0381(13) Uani 1 1 d . . .
O83 O -0.3134(2) 0.4980(2) 0.26934(7) 0.0615(12) Uani 1 1 d . . .
N83 N -0.1462(2) 0.6466(2) 0.24464(7) 0.0414(11) Uani 1 1 d . . .
C83 C -0.1739(2) 0.6411(2) 0.20758(8) 0.0364(12) Uani 1 1 d . . .
O84 O -0.3067(4) 0.5527(3) 0.29828(10) 0.122(3) Uani 1 1 d . . .
N84 N -0.2273(2) 0.6179(2) 0.19591(7) 0.0401(11) Uani 1 1 d . . .
C84 C -0.1116(2) 0.6720(2) 0.20107(8) 0.0373(12) Uani 1 1 d . . .
N85 N -0.2485(2) 0.6032(2) 0.23018(7) 0.0388(11) Uani 1 1 d . . .
O85 O -0.2075(3) 0.7581(2) 0.27837(8) 0.0798(16) Uani 1 1 d D A .
C85 C -0.2703(3) 0.5959(3) 0.21027(9) 0.0394(12) Uani 1 1 d . . .
H85 H -0.3116 0.5771 0.2071 0.047 Uiso 1 1 calc R . .
C86 C -0.2821(3) 0.5900(3) 0.24905(9) 0.0449(13) Uani 1 1 d . . .
H86 H -0.3255 0.5647 0.2457 0.054 Uiso 1 1 calc R . .
C87 C -0.2658(3) 0.5566(3) 0.26578(9) 0.0453(14) Uani 1 1 d . . .
H87 H -0.2282 0.5566 0.2622 0.054 Uiso 1 1 calc R . .
C88 C -0.2578(4) 0.5933(3) 0.28583(11) 0.0651(19) Uani 1 1 d . . .
H88 H -0.2188 0.6047 0.2926 0.078 Uiso 1 1 calc R . .
C89 C -0.3234(5) 0.4933(4) 0.29116(13) 0.086(3) Uani 1 1 d . . .
C90 C -0.2864(9) 0.4709(5) 0.30105(18) 0.157(7) Uani 1 1 d . . .
H90A H -0.2929 0.4683 0.3159 0.235 Uiso 1 1 calc R . .
H90B H -0.2441 0.4984 0.2981 0.235 Uiso 1 1 calc R . .
H90C H -0.2978 0.4312 0.2957 0.235 Uiso 1 1 calc R . .
C91 C -0.3877(7) 0.4534(7) 0.2972(3) 0.156(5) Uiso 1 1 d . . .
H91A H -0.3909 0.4523 0.3122 0.235 Uiso 1 1 calc R . .
H91B H -0.4018 0.4129 0.2921 0.235 Uiso 1 1 calc R . .
H91C H -0.4121 0.4690 0.2915 0.235 Uiso 1 1 calc R . .
C92 C -0.2613(3) 0.6482(3) 0.28009(9) 0.0497(15) Uani 1 1 d . . .
H92 H -0.2956 0.6472 0.2875 0.060 Uiso 1 1 calc R . .
C93 C -0.2043(4) 0.7076(4) 0.28479(12) 0.075(2) Uani 1 1 d . . .
H93A H -0.1969 0.7104 0.2997 0.090 Uiso 1 1 calc R . .
H93B H -0.1700 0.7080 0.2779 0.090 Uiso 1 1 calc R . .
Si81 Si -0.2032(2) 0.81395(16) 0.29265(5) 0.1144(11) Uani 1 1 d D . .
C94 C -0.2133(12) 0.7980(11) 0.3195(3) 0.138(7) Uiso 0.60 1 d PD A 1
H94A H -0.1991 0.7704 0.3230 0.206 Uiso 0.60 1 calc PR A 1
H94B H -0.2559 0.7796 0.3229 0.206 Uiso 0.60 1 calc PR A 1
H94C H -0.1907 0.8351 0.3272 0.206 Uiso 0.60 1 calc PR A 1
C95 C -0.1199(10) 0.8790(10) 0.2899(4) 0.131(7) Uiso 0.60 1 d PD A 1
H95A H -0.0930 0.8661 0.2954 0.196 Uiso 0.60 1 calc PR A 1
H95B H -0.1145 0.9141 0.2975 0.196 Uiso 0.60 1 calc PR A 1
H95C H -0.1108 0.8894 0.2754 0.196 Uiso 0.60 1 calc PR A 1
C96 C -0.2328(11) 0.8560(11) 0.2804(3) 0.153(9) Uiso 0.60 1 d PD A 1
C97 C -0.3101(10) 0.8122(16) 0.2837(6) 0.36(3) Uiso 0.60 1 d PD A 1
H97A H -0.3195 0.8081 0.2983 0.541 Uiso 0.60 1 calc PR A 1
H97B H -0.3241 0.7726 0.2778 0.541 Uiso 0.60 1 calc PR A 1
H97C H -0.3300 0.8313 0.2769 0.541 Uiso 0.60 1 calc PR A 1
C98 C -0.2320(10) 0.8632(10) 0.2575(3) 0.120(6) Uiso 0.60 1 d PD A 1
H98A H -0.2499 0.8238 0.2510 0.180 Uiso 0.60 1 calc PR A 1
H98B H -0.1906 0.8877 0.2528 0.180 Uiso 0.60 1 calc PR A 1
H98C H -0.2548 0.8827 0.2538 0.180 Uiso 0.60 1 calc PR A 1
C99 C -0.2214(11) 0.9132(9) 0.2930(3) 0.139(7) Uiso 0.60 1 d PD A 1
H99A H -0.2164 0.9071 0.3075 0.209 Uiso 0.60 1 calc PR A 1
H99B H -0.2555 0.9195 0.2914 0.209 Uiso 0.60 1 calc PR A 1
H99C H -0.1851 0.9484 0.2880 0.209 Uiso 0.60 1 calc PR A 1
C94A C -0.1606(14) 0.8239(13) 0.3160(3) 0.122(9) Uiso 0.40 1 d PD A 2
H94D H -0.1255 0.8201 0.3128 0.183 Uiso 0.40 1 calc PR A 2
H94E H -0.1857 0.7934 0.3260 0.183 Uiso 0.40 1 calc PR A 2
H94F H -0.1475 0.8637 0.3217 0.183 Uiso 0.40 1 calc PR A 2
C95A C -0.1489(16) 0.8865(10) 0.2761(5) 0.155(13) Uiso 0.40 1 d PD A 2
H95D H -0.1083 0.8926 0.2763 0.232 Uiso 0.40 1 calc PR A 2
H95E H -0.1486 0.9216 0.2819 0.232 Uiso 0.40 1 calc PR A 2
H95F H -0.1632 0.8808 0.2620 0.232 Uiso 0.40 1 calc PR A 2
C96A C -0.2638(13) 0.8187(13) 0.2890(4) 0.142(12) Uiso 0.40 1 d PD A 2
C97A C -0.3284(11) 0.7586(13) 0.2927(6) 0.177(16) Uiso 0.40 1 d PD A 2
H97D H -0.3283 0.7413 0.3061 0.265 Uiso 0.40 1 calc PR A 2
H97E H -0.3357 0.7295 0.2819 0.265 Uiso 0.40 1 calc PR A 2
H97F H -0.3600 0.7691 0.2925 0.265 Uiso 0.40 1 calc PR A 2
C98A C -0.2680(14) 0.8727(12) 0.3009(4) 0.125(10) Uiso 0.40 1 d PD A 2
H98D H -0.2598 0.8718 0.3154 0.187 Uiso 0.40 1 calc PR A 2
H98E H -0.3081 0.8670 0.2991 0.187 Uiso 0.40 1 calc PR A 2
H98F H -0.2385 0.9113 0.2951 0.187 Uiso 0.40 1 calc PR A 2
C99A C -0.2703(17) 0.8331(18) 0.2643(4) 0.173(16) Uiso 0.40 1 d PD A 2
H99D H -0.2353 0.8710 0.2603 0.259 Uiso 0.40 1 calc PR A 2
H99E H -0.3065 0.8358 0.2626 0.259 Uiso 0.40 1 calc PR A 2
H99F H -0.2729 0.8008 0.2557 0.259 Uiso 0.40 1 calc PR A 2
O101 O 0.04822(16) 0.75621(17) 0.19852(6) 0.0398(8) Uani 1 1 d . . .
N101 N 0.1497(2) 0.8022(2) 0.19144(7) 0.0379(10) Uani 1 1 d . . .
H101 H 0.1416 0.8009 0.1783 0.045 Uiso 1 1 calc R . .
C101 C 0.2114(2) 0.8293(2) 0.19745(8) 0.0383(13) Uani 1 1 d . . .
O102 O 0.26268(19) 0.9002(2) 0.26366(7) 0.0655(13) Uani 1 1 d . . .
N102 N 0.2522(2) 0.8496(2) 0.18187(7) 0.0461(12) Uani 1 1 d . . .
H10D H 0.2905 0.8661 0.1846 0.055 Uiso 1 1 calc R . .
H10E H 0.2401 0.8460 0.1691 0.055 Uiso 1 1 calc R . .
C102 C 0.1820(3) 0.8086(3) 0.23017(9) 0.0434(14) Uani 1 1 d . . .
O103 O 0.2947(2) 0.7814(3) 0.27134(8) 0.0786(16) Uani 1 1 d . . .
N103 N 0.2290(2) 0.8343(2) 0.21709(7) 0.0418(11) Uani 1 1 d . . .
C103 C 0.1200(3) 0.7802(2) 0.22619(8) 0.0382(12) Uani 1 1 d . . .
O104 O 0.3589(2) 0.8758(3) 0.28480(8) 0.0825(17) Uani 1 1 d . . .
N104 N 0.0859(2) 0.7602(2) 0.24438(7) 0.0385(10) Uani 1 1 d . . .
C104 C 0.1014(2) 0.7777(2) 0.20527(8) 0.0346(12) Uani 1 1 d . . .
O105 O 0.3309(3) 1.0153(3) 0.24279(9) 0.0832(16) Uani 1 1 d D . .
N105 N 0.1855(2) 0.8067(2) 0.25201(7) 0.0462(12) Uani 1 1 d . . .
C105 C 0.1274(3) 0.7769(3) 0.25897(9) 0.0445(13) Uani 1 1 d . . .
H105 H 0.1176 0.7689 0.2730 0.053 Uiso 1 1 calc R . .
C106 C 0.2403(3) 0.8371(3) 0.26479(10) 0.0536(16) Uani 1 1 d . . .
H106 H 0.2289 0.8241 0.2793 0.064 Uiso 1 1 calc R . .
C107 C 0.2921(3) 0.8250(3) 0.25867(10) 0.0607(19) Uani 1 1 d . . .
H107 H 0.2906 0.8149 0.2438 0.073 Uiso 1 1 calc R . .
C108 C 0.3480(3) 0.8860(4) 0.26380(13) 0.072(2) Uani 1 1 d . . .
H108 H 0.3825 0.8951 0.2547 0.087 Uiso 1 1 calc R . .
C109 C 0.3441(4) 0.8111(5) 0.28608(12) 0.080(2) Uani 1 1 d . . .
C110 C 0.3175(5) 0.7879(6) 0.30801(14) 0.113(4) Uani 1 1 d . . .
H11D H 0.2839 0.7947 0.3104 0.169 Uiso 1 1 calc R . .
H11E H 0.3485 0.8095 0.3183 0.169 Uiso 1 1 calc R . .
H11F H 0.3035 0.7451 0.3090 0.169 Uiso 1 1 calc R . .
C111 C 0.3958(4) 0.8032(5) 0.28050(14) 0.094(3) Uani 1 1 d . . .
H11G H 0.4275 0.8231 0.2907 0.142 Uiso 1 1 calc R . .
H11H H 0.4109 0.8209 0.2670 0.142 Uiso 1 1 calc R . .
H11I H 0.3828 0.7605 0.2801 0.142 Uiso 1 1 calc R . .
C112 C 0.3292(3) 0.9337(4) 0.26226(11) 0.064(2) Uani 1 1 d . . .
H112 H 0.3462 0.9619 0.2741 0.077 Uiso 1 1 calc R . .
C113 C 0.3468(4) 0.9683(5) 0.24265(15) 0.087(3) Uani 1 1 d . . .
H11J H 0.3904 0.9865 0.2406 0.105 Uiso 1 1 calc R . .
H11K H 0.3264 0.9408 0.2311 0.105 Uiso 1 1 calc R . .
Si10 Si 0.38077(17) 1.08541(15) 0.24923(7) 0.1276(12) Uani 1 1 d D . .
C114 C 0.4569(6) 1.1127(6) 0.2386(2) 0.146(6) Uani 1 1 d D . .
H11L H 0.4732 1.0884 0.2440 0.219 Uiso 1 1 calc R . .
H11M H 0.4830 1.1545 0.2426 0.219 Uiso 1 1 calc R . .
H11N H 0.4547 1.1096 0.2237 0.219 Uiso 1 1 calc R . .
C115 C 0.3871(8) 1.0922(7) 0.27932(18) 0.155(6) Uani 1 1 d D . .
H11O H 0.4039 1.0682 0.2845 0.232 Uiso 1 1 calc R . .
H11P H 0.3474 1.0778 0.2852 0.232 Uiso 1 1 calc R . .
H11Q H 0.4133 1.1341 0.2831 0.232 Uiso 1 1 calc R . .
C116 C 0.3509(9) 1.1242(9) 0.2385(3) 0.197(7) Uiso 1 1 d D . .
C117 C 0.3435(6) 1.1180(6) 0.21467(19) 0.137(5) Uani 1 1 d D . .
H11R H 0.3812 1.1254 0.2085 0.206 Uiso 1 1 calc R . .
H11S H 0.3332 1.1473 0.2095 0.206 Uiso 1 1 calc R . .
H11T H 0.3117 1.0776 0.2112 0.206 Uiso 1 1 calc R . .
C118 C 0.2886(6) 1.1134(6) 0.2502(2) 0.158(6) Uani 1 1 d D . .
H11U H 0.2952 1.1176 0.2650 0.236 Uiso 1 1 calc R . .
H11V H 0.2557 1.0732 0.2471 0.236 Uiso 1 1 calc R . .
H11W H 0.2784 1.1431 0.2454 0.236 Uiso 1 1 calc R . .
C119 C 0.3925(9) 1.1997(7) 0.2433(3) 0.212(8) Uiso 1 1 d D . .
H11$ H 0.4330 1.2153 0.2380 0.317 Uiso 1 1 calc R . .
H11 H 0.3942 1.2067 0.2581 0.317 Uiso 1 1 calc R . .
H11P H 0.3738 1.2202 0.2366 0.317 Uiso 1 1 calc R . .
O121 O -0.00193(18) 0.85124(19) 0.20168(6) 0.0448(9) Uani 1 1 d . . .
N121 N 0.0980(2) 0.9036(2) 0.21195(7) 0.0405(11) Uani 1 1 d . . .
H121 H 0.1088 0.9118 0.1991 0.049 Uiso 1 1 calc R . .
C121 C 0.1437(3) 0.9241(3) 0.22700(9) 0.0479(15) Uani 1 1 d . . .
O122 O 0.0817(4) 0.9271(4) 0.30282(14) 0.138(3) Uiso 1 1 d D . .
N122 N 0.2009(2) 0.9546(2) 0.22021(8) 0.0529(13) Uani 1 1 d . . .
H12A H 0.2306 0.9690 0.2290 0.064 Uiso 1 1 calc R . .
H12B H 0.2082 0.9598 0.2070 0.064 Uiso 1 1 calc R . .
C122 C 0.0731(3) 0.8837(3) 0.25168(9) 0.0462(14) Uani 1 1 d . . .
O123 O 0.2316(4) 0.9521(4) 0.31085(15) 0.145(3) Uiso 1 1 d D . .
N123 N 0.1319(2) 0.9159(2) 0.24709(7) 0.0484(12) Uani 1 1 d . . .
C123 C 0.0243(3) 0.8617(3) 0.23798(9) 0.0435(14) Uani 1 1 d . . .
O124 O 0.1574(3) 0.8599(3) 0.30631(8) 0.0896(18) Uani 1 1 d D . .
N124 N -0.0311(2) 0.8295(2) 0.24826(7) 0.0498(12) Uani 1 1 d . . .
C124 C 0.0369(3) 0.8711(2) 0.21633(8) 0.0400(13) Uani 1 1 d . . .
N125 N 0.0470(2) 0.8636(2) 0.27093(7) 0.0496(12) Uani 1 1 d . . .
C125 C -0.0148(3) 0.8316(3) 0.26770(9) 0.0552(17) Uani 1 1 d . . .
H125 H -0.0427 0.8130 0.2785 0.066 Uiso 1 1 calc R . .
C126 C 0.0749(4) 0.8687(4) 0.29178(10) 0.069(2) Uani 1 1 d D . .
H126 H 0.0517 0.8319 0.3002 0.083 Uiso 1 1 calc R . .
C127 C 0.1416(4) 0.8887(3) 0.29085(12) 0.077(2) Uani 1 1 d D . .
H127 H 0.1488 0.8752 0.2774 0.093 Uiso 1 1 calc R . .
C128 C 0.1918(8) 0.9552(7) 0.2937(2) 0.148(6) Uani 1 1 d . . .
H128 H 0.2134 0.9762 0.2809 0.177 Uiso 1 1 calc R . .
C129 C 0.1975(4) 0.9008(4) 0.32079(10) 0.084(3) Uani 1 1 d D . .
C130 C 0.2469(7) 0.8793(8) 0.3242(3) 0.194(7) Uiso 1 1 d D . .
H13C H 0.2281 0.8408 0.3314 0.291 Uiso 1 1 calc R . .
H13D H 0.2802 0.9092 0.3324 0.291 Uiso 1 1 calc R . .
H13E H 0.2619 0.8751 0.3109 0.291 Uiso 1 1 calc R . .
C131 C 0.1768(6) 0.8940(6) 0.34160(15) 0.131(4) Uiso 1 1 d D . .
H13F H 0.1566 0.8516 0.3454 0.197 Uiso 1 1 calc R . .
H13G H 0.1487 0.9089 0.3428 0.197 Uiso 1 1 calc R . .
H13H H 0.2109 0.9168 0.3507 0.197 Uiso 1 1 calc R . .
C132 C 0.1504(4) 0.9710(5) 0.30114(11) 0.093(3) Uani 1 1 d D . .
H132 H 0.1647 0.9893 0.3149 0.112 Uiso 1 1 calc R . .
C133 C 0.1491(7) 1.0265(7) 0.2852(2) 0.133(4) Uiso 1 1 d . B .
H13I H 0.1905 1.0599 0.2835 0.160 Uiso 1 1 calc R . .
H13J H 0.1342 1.0089 0.2715 0.160 Uiso 1 1 calc R . .
O125 O 0.1141(4) 1.0495(3) 0.29242(12) 0.117(2) Uani 1 1 d D . .
Si12 Si 0.1185(3) 1.1111(3) 0.28659(16) 0.149(3) Uani 0.60 1 d PD B 1
C134 C 0.1229(15) 1.1211(13) 0.2585(3) 0.187(12) Uiso 0.60 1 d PD B 1
H13K H 0.1625 1.1301 0.2537 0.280 Uiso 0.60 1 calc PR B 1
H13L H 0.1163 1.1541 0.2549 0.280 Uiso 0.60 1 calc PR B 1
H13M H 0.0922 1.0843 0.2520 0.280 Uiso 0.60 1 calc PR B 1
C135 C 0.1806(8) 1.1700(8) 0.3012(3) 0.194(7) Uiso 0.60 1 d PD B 1
H13N H 0.1647 1.1850 0.3118 0.291 Uiso 0.60 1 calc PR B 1
H13O H 0.2064 1.2028 0.2920 0.291 Uiso 0.60 1 calc PR B 1
H13P H 0.2038 1.1537 0.3075 0.291 Uiso 0.60 1 calc PR B 1
C136 C 0.0521(11) 1.1129(11) 0.2935(4) 0.168(10) Uiso 0.60 1 d PD B 1
C137 C -0.0077(9) 1.0641(11) 0.2823(4) 0.172(10) Uiso 0.60 1 d PD B 1
H13Q H -0.0224 1.0251 0.2889 0.258 Uiso 0.60 1 calc PR B 1
H13R H 0.0010 1.0613 0.2679 0.258 Uiso 0.60 1 calc PR B 1
H13S H -0.0382 1.0759 0.2833 0.258 Uiso 0.60 1 calc PR B 1
C138 C 0.0545(11) 1.1741(9) 0.2895(4) 0.151(8) Uiso 0.60 1 d PD B 1
H13T H 0.0144 1.1688 0.2911 0.227 Uiso 0.60 1 calc PR B 1
H13U H 0.0688 1.1877 0.2756 0.227 Uiso 0.60 1 calc PR B 1
H13V H 0.0817 1.2040 0.2994 0.227 Uiso 0.60 1 calc PR B 1
C139 C 0.0415(14) 1.1005(15) 0.3175(3) 0.220(15) Uiso 0.60 1 d PD B 1
H13W H 0.0796 1.1236 0.3247 0.330 Uiso 0.60 1 calc PR B 1
H13$ H 0.0253 1.0579 0.3201 0.330 Uiso 0.60 1 calc PR B 1
H13 H 0.0132 1.1125 0.3223 0.330 Uiso 0.60 1 calc PR B 1
SiA2 Si 0.0957(6) 1.1001(5) 0.30015(18) 0.132(4) Uiso 0.40 1 d PDU B 2
C34A C 0.071(2) 1.094(2) 0.2678(7) 0.20(2) Uiso 0.40 1 d PD B 2
H34D H 0.1068 1.1134 0.2593 0.307 Uiso 0.40 1 calc PR B 2
H34E H 0.0475 1.1143 0.2657 0.307 Uiso 0.40 1 calc PR B 2
H34F H 0.0464 1.0521 0.2638 0.307 Uiso 0.40 1 calc PR B 2
C35A C 0.1806(8) 1.1700(8) 0.3012(3) 0.194(7) Uiso 0.40 1 d PD B 2
H35D H 0.1998 1.1743 0.2879 0.291 Uiso 0.40 1 calc PR B 2
H35E H 0.2030 1.1628 0.3117 0.291 Uiso 0.40 1 calc PR B 2
H35F H 0.1799 1.2067 0.3044 0.291 Uiso 0.40 1 calc PR B 2
C36A C 0.0440(14) 1.0669(12) 0.3224(5) 0.138(11) Uiso 0.40 1 d PD B 2
C37A C 0.025(3) 1.0000 0.3333 0.43(4) Uiso 0.80 2 d SPDU B 2
H37D H 0.0148 0.9698 0.3226 0.645 Uiso 0.40 1 calc PR B 2
H37E H -0.0095 0.9878 0.3423 0.645 Uiso 0.40 1 calc PR B 2
H37F H 0.0588 1.0038 0.3413 0.645 Uiso 0.40 1 calc PR B 2
C38A C -0.0239(14) 1.047(4) 0.3123(9) 0.47(4) Uiso 0.40 1 d PDU B 2
H38D H -0.0318 1.0195 0.3008 0.712 Uiso 0.40 1 calc PR B 2
H38E H -0.0244 1.0823 0.3075 0.712 Uiso 0.40 1 calc PR B 2
H38F H -0.0547 1.0265 0.3228 0.712 Uiso 0.40 1 calc PR B 2
C39A C 0.051(3) 1.1096(18) 0.3399(7) 0.44(4) Uiso 0.40 1 d PDU B 2
H39D H 0.0887 1.1229 0.3469 0.661 Uiso 0.40 1 calc PR B 2
H39E H 0.0177 1.0888 0.3496 0.661 Uiso 0.40 1 calc PR B 2
H39F H 0.0498 1.1444 0.3343 0.661 Uiso 0.40 1 calc PR B 2
O141 O 0.10507(17) 0.90406(17) 0.16770(5) 0.0416(9) Uani 1 1 d . . .
N141 N 0.1339(2) 0.9243(2) 0.13344(7) 0.0436(12) Uani 1 1 d . . .
H141 H 0.0961 0.9055 0.1299 0.052 Uiso 1 1 calc R . .
C141 C 0.1768(3) 0.9478(3) 0.11761(10) 0.0454(14) Uani 1 1 d . . .
O142 O 0.3940(2) 1.1078(2) 0.14235(8) 0.0684(14) Uani 1 1 d . C .
N142 N 0.1554(3) 0.9377(3) 0.09821(8) 0.0567(14) Uani 1 1 d . . .
H14A H 0.1802 0.9514 0.0878 0.068 Uiso 1 1 calc R . .
H14B H 0.1167 0.9173 0.0960 0.068 Uiso 1 1 calc R . .
C142 C 0.2496(3) 0.9835(3) 0.14165(10) 0.0427(14) Uani 1 1 d . . .
O143 O 0.4251(2) 1.0329(2) 0.11187(9) 0.0726(14) Uani 1 1 d . . .
N143 N 0.2358(2) 0.9789(2) 0.12116(8) 0.0465(12) Uani 1 1 d . . .
C143 C 0.2103(3) 0.9622(3) 0.15831(8) 0.0430(13) Uani 1 1 d . . .
O144 O 0.4325(2) 1.1130(2) 0.09506(8) 0.0693(14) Uani 1 1 d . . .
N144 N 0.2427(2) 0.9757(2) 0.17717(8) 0.0505(13) Uani 1 1 d . . .
C144 C 0.1476(3) 0.9290(3) 0.15447(9) 0.0399(13) Uani 1 1 d . . .
O145 O 0.3321(3) 1.1793(3) 0.14133(12) 0.104(2) Uani 1 1 d D . .
N145 N 0.3080(2) 1.0108(2) 0.15011(8) 0.0503(13) Uani 1 1 d . . .
C145 C 0.2993(3) 1.0042(3) 0.17079(10) 0.0555(16) Uani 1 1 d . . .
H145 H 0.3318 1.0190 0.1801 0.067 Uiso 1 1 calc R . .
C146 C 0.3686(3) 1.0442(3) 0.14012(11) 0.0619(18) Uani 1 1 d . . .
H146 H 0.3956 1.0326 0.1472 0.074 Uiso 1 1 calc R . .
C147 C 0.3697(3) 1.0320(3) 0.11694(11) 0.0553(16) Uani 1 1 d . . .
H147 H 0.3333 0.9947 0.1123 0.066 Uiso 1 1 calc R . .
C148 C 0.3767(3) 1.0896(3) 0.10624(12) 0.0613(17) Uani 1 1 d . C .
H148 H 0.3425 1.0799 0.0969 0.074 Uiso 1 1 calc R . .
C149 C 0.4472(3) 1.0676(3) 0.09308(11) 0.0666(19) Uani 1 1 d . . .
C150 C 0.4170(4) 1.0276(4) 0.07421(14) 0.088(3) Uani 1 1 d . . .
H15A H 0.4291 0.9973 0.0732 0.132 Uiso 1 1 calc R . .
H15B H 0.4293 1.0522 0.0618 0.132 Uiso 1 1 calc R . .
H15C H 0.3735 1.0079 0.0757 0.132 Uiso 1 1 calc R . .
C151 C 0.5154(3) 1.0958(5) 0.09215(14) 0.088(3) Uani 1 1 d . . .
H15D H 0.5257 1.0643 0.0908 0.132 Uiso 1 1 calc R . .
H15E H 0.5331 1.1184 0.1047 0.132 Uiso 1 1 calc R . .
H15F H 0.5309 1.1228 0.0804 0.132 Uiso 1 1 calc R . .
C152 C 0.3809(3) 1.1316(3) 0.12343(12) 0.068(2) Uani 1 1 d . . .
H152 H 0.4162 1.1719 0.1206 0.082 Uiso 1 1 calc R C .
C153 C 0.3267(4) 1.1394(4) 0.12588(16) 0.085(3) Uani 1 1 d . C .
H15G H 0.3193 1.1536 0.1127 0.103 Uiso 1 1 calc R . .
H15H H 0.2914 1.0999 0.1288 0.103 Uiso 1 1 calc R . .
Si14 Si 0.3600(3) 1.2533(2) 0.14042(7) 0.1012(13) Uani 0.70 1 d PD C 1
C154 C 0.3443(17) 1.2747(17) 0.1126(6) 0.134(15) Uani 0.70 1 d PD C 1
H15I H 0.3611 1.2599 0.1022 0.201 Uiso 0.70 1 calc PR C 1
H15J H 0.3631 1.3182 0.1114 0.201 Uiso 0.70 1 calc PR C 1
H15K H 0.3012 1.2564 0.1105 0.201 Uiso 0.70 1 calc PR C 1
C155 C 0.4451(7) 1.2944(8) 0.1467(4) 0.146(10) Uani 0.70 1 d PD C 1
H15L H 0.4662 1.2849 0.1363 0.219 Uiso 0.70 1 calc PR C 1
H15M H 0.4512 1.2814 0.1601 0.219 Uiso 0.70 1 calc PR C 1
H15N H 0.4606 1.3377 0.1469 0.219 Uiso 0.70 1 calc PR C 1
C156 C 0.3255(10) 1.2750(8) 0.1607(3) 0.139(8) Uani 0.70 1 d PD C 1
C157 C 0.3467(10) 1.3423(7) 0.1619(3) 0.140(7) Uani 0.70 1 d PD C 1
H15O H 0.3410 1.3561 0.1486 0.210 Uiso 0.70 1 calc PR C 1
H15P H 0.3891 1.3644 0.1656 0.210 Uiso 0.70 1 calc PR C 1
H15Q H 0.3234 1.3491 0.1723 0.210 Uiso 0.70 1 calc PR C 1
C158 C 0.3369(12) 1.2570(12) 0.1828(3) 0.167(11) Uiso 0.70 1 d PD C 1
H15R H 0.3208 1.2138 0.1834 0.250 Uiso 0.70 1 calc PR C 1
H15S H 0.3170 1.2685 0.1931 0.250 Uiso 0.70 1 calc PR C 1
H15T H 0.3799 1.2777 0.1855 0.250 Uiso 0.70 1 calc PR C 1
C159 C 0.2542(8) 1.2388(11) 0.1563(4) 0.212(14) Uani 0.70 1 d PD C 1
H15U H 0.2463 1.2505 0.1429 0.318 Uiso 0.70 1 calc PR C 1
H15V H 0.2334 1.2482 0.1669 0.318 Uiso 0.70 1 calc PR C 1
H15W H 0.2398 1.1958 0.1563 0.318 Uiso 0.70 1 calc PR C 1
Si4A Si 0.3172(3) 1.2340(4) 0.13803(19) 0.099(4) Uani 0.30 1 d PD C 2
C54A C 0.2390(17) 1.203(2) 0.1393(7) 0.129(14) Uiso 0.30 1 d PD C 2
H54A H 0.2197 1.1669 0.1306 0.194 Uiso 0.30 1 calc PR C 2
H54B H 0.2282 1.2319 0.1345 0.194 Uiso 0.30 1 calc PR C 2
H54C H 0.2256 1.1916 0.1534 0.194 Uiso 0.30 1 calc PR C 2
C55A C 0.352(3) 1.279(3) 0.1146(11) 0.085(18) Uiso 0.30 1 d PD C 2
H55A H 0.3946 1.2915 0.1142 0.128 Uiso 0.30 1 calc PR C 2
H55B H 0.3477 1.3148 0.1148 0.128 Uiso 0.30 1 calc PR C 2
H55C H 0.3322 1.2553 0.1025 0.128 Uiso 0.30 1 calc PR C 2
C56A C 0.3722(12) 1.2877(12) 0.1574(4) 0.080(8) Uiso 0.30 1 d PD C 2
C57A C 0.381(2) 1.3508(12) 0.1570(7) 0.15(2) Uiso 0.30 1 d PD C 2
H57A H 0.3437 1.3492 0.1612 0.224 Uiso 0.30 1 calc PR C 2
H57B H 0.3912 1.3670 0.1431 0.224 Uiso 0.30 1 calc PR C 2
H57C H 0.4130 1.3765 0.1664 0.224 Uiso 0.30 1 calc PR C 2
C58A C 0.3614(17) 1.2622(16) 0.1804(3) 0.092(10) Uiso 0.30 1 d PD C 2
H58A H 0.3690 1.2288 0.1811 0.139 Uiso 0.30 1 calc PR C 2
H58B H 0.3200 1.2485 0.1844 0.139 Uiso 0.30 1 calc PR C 2
H58C H 0.3886 1.2940 0.1897 0.139 Uiso 0.30 1 calc PR C 2
C59A C 0.4388(13) 1.296(3) 0.1528(8) 0.30(7) Uiso 0.30 1 d PD C 2
H59A H 0.4361 1.2565 0.1533 0.447 Uiso 0.30 1 calc PR C 2
H59B H 0.4672 1.3219 0.1632 0.447 Uiso 0.30 1 calc PR C 2
H59C H 0.4525 1.3134 0.1392 0.447 Uiso 0.30 1 calc PR C 2
O201 O -0.4811(2) 0.1632(2) 0.47323(7) 0.0589(11) Uani 1 1 d . . .
C201 C -0.4679(3) 0.1302(3) 0.46309(10) 0.0477(15) Uani 1 1 d . . .
O202 O -0.4098(3) 0.2458(3) 0.44429(10) 0.0898(18) Uani 1 1 d . . .
N202 N -0.3844(3) 0.2157(3) 0.44413(9) 0.0632(15) Uani 1 1 d . . .
C202 C -0.4202(3) 0.1511(3) 0.44820(10) 0.0507(15) Uani 1 1 d . . .
C203 C -0.4030(3) 0.1141(3) 0.43745(11) 0.0624(18) Uani 1 1 d . . .
H203 H -0.3684 0.1320 0.4291 0.075 Uiso 1 1 calc R . .
O203 O -0.3301(3) 0.2379(3) 0.43998(11) 0.0951(18) Uani 1 1 d . . .
O204 O -0.5930(3) -0.0182(3) 0.47391(10) 0.0858(17) Uani 1 1 d . . .
C204 C -0.4359(4) 0.0528(4) 0.43908(12) 0.068(2) Uani 1 1 d . . .
H204 H -0.4258 0.0283 0.4312 0.082 Uiso 1 1 calc R . .
O205 O -0.5511(3) 0.0583(3) 0.49509(10) 0.0773(15) Uani 1 1 d . . .
C205 C -0.4857(4) 0.0264(3) 0.45286(13) 0.071(2) Uani 1 1 d . . .
H205 H -0.5088 -0.0157 0.4541 0.085 Uiso 1 1 calc R . .
N206 N -0.5514(3) 0.0340(3) 0.47849(11) 0.0623(15) Uani 1 1 d . . .
C206 C -0.5007(3) 0.0635(3) 0.46474(11) 0.0538(16) Uani 1 1 d . . .
O211 O -0.0931(3) 0.6024(2) 0.28899(7) 0.0735(14) Uani 1 1 d . . .
C211 C -0.1039(3) 0.5969(3) 0.30825(10) 0.0570(17) Uani 1 1 d . . .
O212 O -0.0290(4) 0.7223(3) 0.29871(9) 0.117(3) Uani 1 1 d . . .
N212 N -0.0671(4) 0.7075(4) 0.31220(12) 0.087(2) Uani 1 1 d . . .
C212 C -0.0943(4) 0.6475(4) 0.32163(10) 0.068(2) Uani 1 1 d . . .
C213 C -0.1103(5) 0.6407(5) 0.34204(15) 0.111(4) Uani 1 1 d . . .
H213 H -0.1062 0.6745 0.3493 0.133 Uiso 1 1 calc R . .
O213 O -0.0830(5) 0.7416(4) 0.31809(14) 0.138(3) Uani 1 1 d . . .
O214 O -0.1470(7) 0.4444(4) 0.32030(16) 0.191(6) Uani 1 1 d . . .
C214 C -0.1319(6) 0.5876(5) 0.35238(16) 0.118(4) Uani 1 1 d . . .
H214 H -0.1397 0.5852 0.3666 0.142 Uiso 1 1 calc R . .
C215 C -0.1421(5) 0.5368(5) 0.34110(13) 0.107(3) Uani 1 1 d . . .
H215 H -0.1591 0.4990 0.3476 0.128 Uiso 1 1 calc R . .
O215 O -0.1385(6) 0.4838(3) 0.29149(14) 0.168(5) Uani 1 1 d . . .
C216 C -0.1270(4) 0.5421(4) 0.32002(12) 0.079(2) Uani 1 1 d . . .
N216 N -0.1395(4) 0.4854(4) 0.30956(14) 0.097(2) Uani 1 1 d . . .
N301 N -0.267(2) 0.733(2) 0.5000 0.21(2) Uiso 0.50 2 d SP D 1
C301 C -0.3094(14) 0.6906(14) 0.5000 0.097(8) Uiso 0.50 2 d SP D 1
C302 C -0.3611(13) 0.6389(13) 0.5000 0.104(9) Uiso 0.50 2 d SP D 1
H30D H -0.3806 0.6331 0.4867 0.155 Uiso 0.25 1 calc PR D 1
H30E H -0.3872 0.6397 0.5107 0.155 Uiso 0.25 1 calc PR D 1
H30F H -0.3535 0.6060 0.5026 0.155 Uiso 0.25 1 calc PR D 1
N311 N -0.2368(7) 0.2806(8) 0.4053(2) 0.140(5) Uiso 0.75 1 d PD . .
C311 C -0.2436(10) 0.2319(11) 0.4023(4) 0.154(7) Uiso 0.75 1 d PD . .
C312 C -0.266(2) 0.1762(14) 0.3977(8) 0.38(3) Uiso 0.75 1 d PD . .
H31D H -0.2343 0.1661 0.3971 0.573 Uiso 0.75 1 calc PR . .
H31E H -0.2860 0.1685 0.3843 0.573 Uiso 0.75 1 calc PR . .
H31F H -0.2954 0.1515 0.4081 0.573 Uiso 0.75 1 calc PR . .
N315 N -1.0903(18) 0.1160(18) 0.5170(6) 0.222(14) Uiso 0.50 1 d PD E 1
C315 C -1.075(2) 0.085(2) 0.5301(7) 0.197(15) Uiso 0.50 1 d PD E 1
C316 C -1.047(2) 0.063(2) 0.5459(7) 0.24(2) Uiso 0.50 1 d PD E 1
H31G H -1.0693 0.0196 0.5465 0.358 Uiso 0.50 1 calc PR E 1
H31H H -1.0471 0.0799 0.5593 0.358 Uiso 0.50 1 calc PR E 1
H31I H -1.0054 0.0766 0.5419 0.358 Uiso 0.50 1 calc PR E 1
N320 N -0.0303(9) 0.5021(9) 0.3663(3) 0.113(5) Uiso 0.50 1 d P F 1
C320 C -0.0195(11) 0.5416(12) 0.3776(4) 0.110(6) Uiso 0.50 1 d P F 1
C321 C -0.0144(14) 0.5772(14) 0.3880(5) 0.140(9) Uiso 0.50 1 d P F 1
H32A H -0.0446 0.5884 0.3849 0.210 Uiso 0.50 1 calc PR F 1
H32B H 0.0256 0.6121 0.3864 0.210 Uiso 0.50 1 calc PR F 1
H32C H -0.0196 0.5628 0.4022 0.210 Uiso 0.50 1 calc PR F 1
N325 N -0.1352(16) 0.3461(16) 0.3631(5) 0.188(11) Uiso 0.50 1 d P G 1
C325 C -0.1677(16) 0.3124(16) 0.3504(5) 0.153(10) Uiso 0.50 1 d P G 1
C326 C -0.1967(12) 0.2887(12) 0.3283(4) 0.124(7) Uiso 0.50 1 d P G 1
H32D H -0.1675 0.3121 0.3177 0.185 Uiso 0.50 1 calc PR G 1
H32E H -0.2322 0.2929 0.3268 0.185 Uiso 0.50 1 calc PR G 1
H32F H -0.2082 0.2465 0.3269 0.185 Uiso 0.50 1 calc PR G 1
N330 N -1.0671(15) 0.0963(15) 0.4990(5) 0.183(11) Uiso 0.50 1 d PD H 2
C330 C -1.0545(15) 0.0864(15) 0.4822(5) 0.149(10) Uiso 0.50 1 d PD H 2
C331 C -1.061(2) 0.084(2) 0.4625(5) 0.216(17) Uiso 0.50 1 d PD H 2
H33C H -1.0347 0.0712 0.4563 0.325 Uiso 0.50 1 calc PR H 2
H33D H -1.0497 0.1242 0.4574 0.325 Uiso 0.50 1 calc PR H 2
H33E H -1.1023 0.0562 0.4589 0.325 Uiso 0.50 1 calc PR H 2
N335 N -0.355(2) 0.845(2) 0.3578(8) 0.157(17) Uiso 0.25 1 d PD . .
C335 C -0.295(3) 0.875(4) 0.3588(14) 0.21(3) Uiso 0.25 1 d PD . .
C336 C -0.231(3) 0.925(3) 0.3600(11) 0.18(3) Uiso 0.25 1 d PD . .
H33F H -0.2044 0.9084 0.3611 0.268 Uiso 0.25 1 calc PR . .
H33G H -0.2261 0.9497 0.3720 0.268 Uiso 0.25 1 calc PR . .
H33H H -0.2211 0.9496 0.3477 0.268 Uiso 0.25 1 calc PR . .
N340 N -0.0722(10) 0.8508(10) 0.5055(3) 0.122(6) Uiso 0.50 1 d PD I 1
C340 C -0.093(2) 0.868(2) 0.4910(6) 0.218(18) Uiso 0.50 1 d PD I 1
C341 C -0.1007(13) 0.8825(13) 0.4713(4) 0.132(8) Uiso 0.50 1 d PD I 1
H34G H -0.1292 0.8969 0.4716 0.197 Uiso 0.50 1 calc PR I 1
H34H H -0.1160 0.8472 0.4625 0.197 Uiso 0.50 1 calc PR I 1
H34I H -0.0623 0.9140 0.4660 0.197 Uiso 0.50 1 calc PR I 1
N345 N -0.298(3) 1.009(3) 0.3902(10) 0.21(3) Uiso 0.25 1 d PD J 1
C345 C -0.349(3) 0.968(4) 0.3953(11) 0.17(2) Uiso 0.25 1 d PD J 1
C346 C -0.384(4) 0.932(4) 0.4108(15) 0.25(4) Uiso 0.25 1 d PD J 1
H34J H -0.4237 0.9032 0.4054 0.370 Uiso 0.25 1 calc PR J 1
H34K H -0.3884 0.9563 0.4214 0.370 Uiso 0.25 1 calc PR J 1
H34L H -0.3657 0.9101 0.4167 0.370 Uiso 0.25 1 calc PR J 1
N350 N -0.269(2) 0.242(2) 0.3333(7) 0.249(17) Uiso 0.50 1 d PD K 2
C350 C -0.3248(19) 0.1922(19) 0.3353(6) 0.173(12) Uiso 0.50 1 d PD K 2
C351 C -0.374(2) 0.150(2) 0.3252(7) 0.24(2) Uiso 0.50 1 d PD K 2
H35G H -0.4034 0.1228 0.3352 0.365 Uiso 0.50 1 calc PR K 2
H35H H -0.3624 0.1270 0.3162 0.365 Uiso 0.50 1 calc PR K 2
H35I H -0.3913 0.1691 0.3171 0.365 Uiso 0.50 1 calc PR K 2
O345 O -0.4931(19) 0.9094(19) 0.4140(6) 0.153(13) Uiso 0.25 1 d P L 3
O346 O -0.425(4) 0.938(4) 0.3986(14) 0.30(4) Uiso 0.25 1 d P M 2
O347 O -0.531(2) 0.976(2) 0.3916(7) 0.166(16) Uiso 0.30 1 d P N 2
O348 O -0.515(2) 0.921(2) 0.3895(8) 0.187(16) Uiso 0.30 1 d P N 2
O349 O -0.147(5) 0.853(5) 0.5000 0.27(4) Uiso 0.25 2 d SP O 2
O350 O -0.530(3) 0.911(3) 0.3750(10) 0.20(2) Uiso 0.25 1 d P P 1
O351 O -0.5067(17) 0.9987(17) 0.3870(5) 0.109(10) Uiso 0.25 1 d P Q 1
O352 O -0.9587(8) 0.0413(8) 0.5000 0.203(7) Uiso 1 2 d S R 1
O353 O -1.163(2) -0.007(2) 0.4224(7) 0.218(17) Uiso 0.32 1 d P S 1
O354 O -1.112(3) -0.017(3) 0.4422(10) 0.28(3) Uiso 0.30 1 d P T 1
O355 O -0.566(2) 1.0000 0.3333 0.28(2) Uiso 0.50 2 d SP U 1
O356 O -0.958(2) -0.027(2) 0.5559(6) 0.239(16) Uiso 0.40 1 d P V 1
O357 O -0.985(2) 0.027(2) 0.5520(7) 0.298(18) Uiso 0.50 1 d P V 1
O358 O -0.356(2) 0.674(2) 0.5162(8) 0.32(2) Uiso 0.45 1 d P W 2
O359 O -0.322(3) 0.096(3) 0.3828(9) 0.23(2) Uiso 0.25 1 d P . .
O360 O -0.465(3) 0.052(3) 0.3439(9) 0.24(2) Uiso 0.30 1 d P . .

loop_
_atom_site_aniso_label
_atom_site_aniso_U_11
_atom_site_aniso_U_22
_atom_site_aniso_U_33
_atom_site_aniso_U_23
_atom_site_aniso_U_13
_atom_site_aniso_U_12
Ba1 0.0319(2) 0.0418(2) 0.0322(2) -0.00050(9) -0.00100(18) 0.01595(12)
C1 0.042(3) 0.056(4) 0.041(3) -0.016(3) -0.002(3) 0.022(3)
N1 0.028(2) 0.054(3) 0.043(3) -0.012(2) -0.007(2) 0.017(2)
O1 0.046(2) 0.047(2) 0.037(2) -0.0034(18) -0.0052(18) 0.0162(19)
C2 0.044(3) 0.043(3) 0.048(4) -0.015(3) -0.011(3) 0.020(3)
N2 0.046(3) 0.092(4) 0.045(3) -0.020(3) -0.006(2) 0.029(3)
O2 0.046(3) 0.084(4) 0.091(4) -0.045(3) -0.007(2) 0.019(3)
C3 0.045(3) 0.049(4) 0.040(3) -0.015(3) -0.008(3) 0.023(3)
N3 0.039(3) 0.067(3) 0.038(3) -0.017(2) -0.005(2) 0.027(3)
O3 0.082(4) 0.137(5) 0.055(3) -0.049(3) -0.033(3) 0.069(4)
C4 0.041(3) 0.037(3) 0.040(3) 0.001(2) -0.001(3) 0.017(3)
N4 0.033(3) 0.047(3) 0.046(3) -0.003(2) 0.000(2) 0.012(2)
O4 0.148(6) 0.164(7) 0.080(4) -0.079(4) -0.059(4) 0.110(6)
C5 0.039(3) 0.052(4) 0.047(4) -0.013(3) 0.000(3) 0.014(3)
N5 0.037(3) 0.063(3) 0.046(3) -0.021(2) -0.008(2) 0.018(3)
O5 0.114(6) 0.101(5) 0.128(6) -0.010(4) 0.002(5) 0.041(5)
C6 0.043(4) 0.072(5) 0.060(4) -0.026(3) -0.016(3) 0.022(4)
C7 0.068(5) 0.110(6) 0.053(4) -0.045(4) -0.026(3) 0.053(5)
C8 0.055(4) 0.100(6) 0.066(5) -0.039(4) -0.019(4) 0.044(4)
C9 0.095(7) 0.168(10) 0.052(5) -0.055(6) -0.030(5) 0.086(7)
C10 0.138(10) 0.178(12) 0.101(8) -0.091(8) -0.060(7) 0.087(9)
C11 0.25(2) 0.33(2) 0.060(7) -0.071(11) -0.057(10) 0.22(2)
C12 0.053(5) 0.073(5) 0.116(7) -0.041(5) 0.008(5) 0.018(4)
C13 0.131(9) 0.076(6) 0.089(7) -0.018(5) 0.024(6) 0.029(6)
Si1 0.139(3) 0.168(4) 0.133(3) 0.021(3) 0.007(2) 0.098(3)
C14 0.27(2) 0.30(3) 0.130(13) 0.003(15) 0.029(14) 0.21(2)
C16 0.24(2) 0.25(2) 0.143(15) 0.045(15) 0.055(15) 0.11(2)
C21 0.043(3) 0.038(3) 0.042(3) 0.000(2) -0.003(3) 0.023(3)
N21 0.030(2) 0.048(3) 0.038(2) 0.000(2) 0.003(2) 0.020(2)
O21 0.038(2) 0.046(2) 0.039(2) -0.0079(17) -0.0006(17) 0.0184(18)
C22 0.045(3) 0.043(3) 0.042(3) -0.002(2) 0.001(3) 0.024(3)
N22 0.035(3) 0.062(3) 0.045(3) 0.007(2) 0.003(2) 0.022(2)
O22 0.102(5) 0.096(5) 0.106(5) -0.032(4) 0.038(4) 0.027(4)
C23 0.038(3) 0.052(3) 0.036(3) -0.006(3) -0.003(2) 0.025(3)
N23 0.038(3) 0.053(3) 0.041(3) 0.001(2) 0.002(2) 0.022(2)
O23 0.082(4) 0.135(6) 0.145(6) 0.040(5) 0.043(4) 0.069(4)
C24 0.034(3) 0.046(3) 0.044(3) 0.002(3) 0.009(3) 0.019(3)
N24 0.050(3) 0.058(3) 0.041(3) -0.004(2) 0.001(2) 0.030(3)
O24 0.059(3) 0.090(4) 0.071(3) 0.029(3) 0.020(2) 0.036(3)
C25 0.057(4) 0.072(4) 0.037(3) 0.001(3) 0.000(3) 0.035(4)
N25 0.040(3) 0.065(3) 0.045(3) -0.002(2) -0.001(2) 0.027(3)
O25 0.150(9) 0.180(11) 0.243(14) 0.041(10) -0.054(9) 0.023(9)
C26 0.062(4) 0.092(6) 0.049(4) 0.007(4) 0.016(3) 0.038(4)
C27 0.048(4) 0.070(5) 0.061(4) 0.010(3) 0.012(3) 0.033(4)
C28 0.070(5) 0.108(7) 0.074(5) 0.023(5) 0.017(4) 0.048(6)
C29 0.073(6) 0.158(11) 0.099(7) 0.045(8) 0.033(6) 0.058(7)
C30 0.061(6) 0.155(11) 0.156(11) -0.006(9) -0.008(7) 0.037(7)
C31 0.086(7) 0.191(14) 0.156(11) 0.041(10) 0.073(8) 0.062(9)
C32 0.098(8) 0.188(14) 0.126(9) 0.021(9) 0.042(7) 0.096(10)
Si21 0.199(6) 0.256(8) 0.251(7) 0.093(6) 0.019(5) 0.138(6)
C41 0.040(3) 0.039(3) 0.034(3) -0.001(2) 0.001(2) 0.018(3)
N41 0.038(3) 0.048(3) 0.027(2) -0.0007(19) -0.0007(19) 0.019(2)
O41 0.037(2) 0.055(2) 0.0251(19) 0.0019(15) 0.0008(15) 0.0212(19)
C42 0.038(3) 0.056(3) 0.037(3) -0.008(3) -0.005(2) 0.028(3)
N42 0.044(3) 0.055(3) 0.033(3) 0.001(2) -0.002(2) 0.018(3)
O42 0.082(3) 0.083(3) 0.044(2) -0.008(2) 0.002(2) 0.050(3)
C43 0.037(3) 0.051(3) 0.031(3) -0.006(2) 0.000(2) 0.025(3)
N43 0.043(3) 0.054(3) 0.031(2) 0.001(2) 0.002(2) 0.024(2)
O43 0.083(4) 0.138(5) 0.067(4) 0.010(3) -0.015(3) 0.067(4)
C44 0.039(3) 0.035(3) 0.042(3) -0.002(2) 0.000(2) 0.018(3)
N44 0.040(3) 0.058(3) 0.040(3) -0.005(2) -0.003(2) 0.026(2)
O44 0.196(8) 0.188(7) 0.040(3) 0.021(4) 0.021(4) 0.145(7)
C45 0.039(3) 0.074(5) 0.051(4) -0.010(3) -0.008(3) 0.030(3)
N45 0.038(3) 0.072(3) 0.035(3) -0.010(2) -0.006(2) 0.032(3)
O45 0.120(5) 0.129(5) 0.050(3) -0.026(3) -0.011(3) 0.096(4)
C46 0.050(4) 0.086(5) 0.038(3) -0.008(3) -0.009(3) 0.037(4)
C47 0.058(4) 0.091(5) 0.044(4) -0.009(3) -0.009(3) 0.047(4)
C48 0.074(5) 0.111(6) 0.052(4) -0.004(4) 0.009(3) 0.060(5)
C49 0.106(7) 0.115(7) 0.035(4) 0.006(4) -0.009(4) 0.053(6)
C50 0.217(15) 0.144(11) 0.086(7) 0.002(7) -0.055(9) 0.090(11)
C51 0.095(7) 0.129(9) 0.087(7) 0.025(6) 0.013(5) 0.045(7)
C52 0.071(5) 0.086(5) 0.038(3) -0.013(3) -0.006(3) 0.049(4)
C53 0.071(5) 0.093(6) 0.061(5) -0.024(4) -0.014(4) 0.052(5)
Si41 0.0971(18) 0.128(2) 0.0629(13) -0.0437(13) -0.0229(12) 0.0800(17)
C54 0.125(10) 0.234(17) 0.187(14) -0.125(13) -0.064(10) 0.120(12)
C55 0.177(12) 0.203(14) 0.061(6) -0.041(7) -0.007(7) 0.123(12)
C56 0.155(11) 0.121(9) 0.079(7) -0.032(6) -0.015(6) 0.084(8)
C57 0.35(3) 0.142(12) 0.091(9) -0.005(8) -0.046(12) 0.129(16)
C58 0.101(10) 0.225(19) 0.221(19) -0.091(15) -0.019(11) 0.075(12)
C59 0.191(15) 0.149(12) 0.121(10) -0.043(9) 0.008(9) 0.093(11)
C61 0.040(3) 0.044(3) 0.036(3) 0.001(2) 0.002(2) 0.019(3)
N61 0.026(2) 0.046(3) 0.033(2) 0.0038(19) 0.0006(18) 0.012(2)
O61 0.030(2) 0.045(2) 0.040(2) 0.0027(16) 0.0005(15) 0.0098(18)
C62 0.040(3) 0.037(3) 0.037(3) 0.009(2) 0.007(2) 0.020(3)
N62 0.043(3) 0.057(3) 0.037(3) -0.003(2) -0.005(2) 0.017(3)
O62 0.049(2) 0.047(2) 0.058(3) 0.0013(19) -0.0035(19) 0.026(2)
C63 0.035(3) 0.040(3) 0.036(3) 0.001(2) 0.000(2) 0.016(3)
N63 0.030(2) 0.051(3) 0.037(3) 0.002(2) 0.0007(19) 0.013(2)
O63 0.060(3) 0.051(3) 0.071(3) 0.017(2) -0.001(2) 0.009(2)
C64 0.036(3) 0.038(3) 0.039(3) 0.007(2) 0.006(2) 0.019(3)
N64 0.039(3) 0.036(3) 0.043(3) -0.0010(19) -0.003(2) 0.017(2)
O64 0.045(3) 0.052(3) 0.131(5) 0.014(3) 0.024(3) 0.015(2)
C65 0.040(3) 0.040(3) 0.037(3) 0.004(2) 0.004(2) 0.020(3)
N65 0.034(2) 0.045(3) 0.040(3) 0.006(2) 0.007(2) 0.019(2)
O65 0.035(2) 0.048(2) 0.068(3) 0.009(2) 0.0036(19) 0.0185(19)
C66 0.042(3) 0.048(3) 0.041(3) 0.004(3) 0.009(2) 0.019(3)
C67 0.042(3) 0.040(3) 0.057(4) 0.009(3) 0.003(3) 0.017(3)
C68 0.038(3) 0.054(4) 0.066(4) 0.000(3) 0.001(3) 0.010(3)
C69 0.063(5) 0.046(4) 0.104(6) 0.008(4) 0.026(4) 0.020(4)
C70 0.161(11) 0.088(7) 0.152(11) 0.033(7) 0.095(9) 0.043(8)
C71 0.046(4) 0.052(4) 0.155(9) 0.005(5) 0.002(5) 0.013(4)
C72 0.037(3) 0.063(4) 0.059(4) -0.005(3) -0.004(3) 0.026(3)
C73 0.043(3) 0.059(4) 0.053(4) 0.000(3) 0.002(3) 0.029(3)
Si61 0.0441(10) 0.0628(11) 0.0617(11) 0.0089(8) 0.0038(8) 0.0316(9)
C74 0.058(5) 0.087(5) 0.098(6) -0.002(4) 0.007(4) 0.050(4)
C75 0.056(4) 0.100(6) 0.077(5) -0.003(4) -0.009(4) 0.042(4)
C76 0.061(4) 0.062(4) 0.081(5) 0.011(4) 0.006(4) 0.035(4)
C77 0.109(8) 0.077(6) 0.122(8) -0.032(5) -0.007(6) 0.053(6)
C78 0.070(5) 0.066(5) 0.132(8) 0.030(5) 0.004(5) 0.031(4)
C79 0.095(7) 0.097(7) 0.134(9) 0.015(6) 0.012(6) 0.070(6)
Ba2 0.0350(2) 0.0426(2) 0.0277(2) 0.00036(9) 0.00072(18) 0.01748(12)
O81 0.041(2) 0.048(2) 0.029(2) 0.0079(16) 0.0072(15) 0.0186(19)
N81 0.034(2) 0.044(3) 0.029(2) 0.0032(18) 0.0035(18) 0.018(2)
C81 0.038(3) 0.042(3) 0.031(3) 0.007(2) 0.006(2) 0.020(3)
O82 0.059(3) 0.061(3) 0.037(2) 0.0007(19) 0.0068(18) 0.034(2)
N82 0.038(3) 0.066(3) 0.029(2) 0.008(2) 0.001(2) 0.020(2)
C82 0.036(3) 0.040(3) 0.038(3) 0.002(2) 0.005(2) 0.019(3)
O83 0.061(3) 0.061(3) 0.047(3) 0.010(2) 0.003(2) 0.019(2)
N83 0.043(3) 0.053(3) 0.027(2) 0.0026(19) 0.0037(19) 0.023(2)
C83 0.034(3) 0.038(3) 0.033(3) 0.001(2) 0.002(2) 0.015(2)
O84 0.223(9) 0.094(5) 0.069(4) 0.037(3) 0.084(5) 0.095(5)
N84 0.041(3) 0.045(3) 0.035(2) 0.002(2) 0.002(2) 0.023(2)
C84 0.041(3) 0.039(3) 0.029(3) 0.000(2) 0.002(2) 0.018(3)
N85 0.029(2) 0.049(3) 0.035(2) 0.005(2) 0.0049(18) 0.017(2)
O85 0.112(5) 0.055(3) 0.051(3) 0.000(2) 0.017(3) 0.025(3)
C85 0.035(3) 0.038(3) 0.044(3) -0.001(2) -0.003(2) 0.017(3)
C86 0.040(3) 0.050(4) 0.042(3) 0.002(3) 0.004(2) 0.021(3)
C87 0.043(3) 0.055(4) 0.036(3) 0.007(3) 0.007(2) 0.023(3)
C88 0.082(5) 0.075(5) 0.047(4) -0.001(3) 0.001(3) 0.045(4)
C89 0.119(7) 0.066(5) 0.076(5) 0.035(4) 0.056(5) 0.048(5)
C90 0.31(2) 0.081(7) 0.097(8) 0.005(6) -0.039(10) 0.107(11)
C92 0.062(4) 0.060(4) 0.031(3) 0.002(3) 0.009(3) 0.033(3)
C93 0.069(5) 0.090(6) 0.046(4) -0.005(4) 0.002(3) 0.025(5)
Si81 0.178(3) 0.118(2) 0.0728(17) -0.0258(16) -0.0031(19) 0.093(2)
O101 0.034(2) 0.050(2) 0.037(2) -0.0003(16) -0.0014(15) 0.0223(18)
N101 0.040(3) 0.052(3) 0.023(2) -0.0016(19) -0.0027(18) 0.024(2)
C101 0.039(3) 0.046(3) 0.028(3) -0.001(2) -0.002(2) 0.020(3)
O102 0.037(2) 0.077(3) 0.064(3) -0.025(2) -0.003(2) 0.014(2)
N102 0.032(2) 0.057(3) 0.038(3) 0.001(2) 0.002(2) 0.014(2)
C102 0.040(3) 0.042(3) 0.042(3) -0.004(2) -0.005(3) 0.016(3)
O103 0.057(3) 0.091(4) 0.069(3) 0.000(3) -0.030(3) 0.023(3)
N103 0.039(3) 0.050(3) 0.032(3) -0.002(2) 0.001(2) 0.019(2)
C103 0.038(3) 0.038(3) 0.032(3) -0.003(2) -0.008(2) 0.014(2)
O104 0.059(3) 0.126(5) 0.057(3) -0.028(3) -0.032(2) 0.043(3)
N104 0.036(2) 0.045(3) 0.027(2) 0.0017(19) -0.0011(19) 0.014(2)
C104 0.033(3) 0.036(3) 0.033(3) -0.005(2) -0.006(2) 0.015(2)
O105 0.072(4) 0.070(4) 0.083(4) 0.005(3) 0.013(3) 0.017(3)
N105 0.044(3) 0.062(3) 0.023(2) 0.003(2) -0.0009(19) 0.019(2)
C105 0.037(3) 0.055(3) 0.033(3) -0.003(2) -0.001(2) 0.017(3)
C106 0.044(4) 0.064(4) 0.036(3) -0.007(3) -0.010(3) 0.015(3)
C107 0.046(4) 0.073(5) 0.040(4) -0.010(3) -0.013(3) 0.013(3)
C108 0.051(4) 0.091(6) 0.068(5) -0.020(4) -0.006(3) 0.030(4)
C109 0.061(5) 0.113(7) 0.055(5) -0.001(4) -0.020(4) 0.035(5)
C110 0.099(7) 0.161(10) 0.060(6) -0.001(6) -0.013(5) 0.052(7)
C111 0.055(5) 0.138(8) 0.080(6) 0.004(6) -0.025(4) 0.041(5)
C112 0.038(4) 0.079(5) 0.058(4) -0.018(4) 0.001(3) 0.017(4)
C113 0.061(5) 0.088(6) 0.089(6) 0.007(5) 0.015(4) 0.019(5)
Si10 0.101(2) 0.082(2) 0.160(3) -0.013(2) 0.015(2) 0.0162(18)
C114 0.112(9) 0.116(9) 0.115(9) 0.001(7) 0.008(7) -0.015(7)
C115 0.220(17) 0.146(11) 0.088(8) -0.036(8) -0.018(9) 0.084(12)
C117 0.123(10) 0.113(9) 0.148(11) 0.038(8) -0.008(8) 0.037(8)
C118 0.173(14) 0.124(10) 0.214(16) -0.029(10) 0.003(12) 0.103(11)
O121 0.046(2) 0.053(2) 0.037(2) -0.0079(18) -0.0061(18) 0.026(2)
N121 0.048(3) 0.046(3) 0.022(2) -0.0020(19) -0.0021(19) 0.019(2)
C121 0.062(4) 0.043(3) 0.039(4) -0.011(3) -0.008(3) 0.026(3)
N122 0.045(3) 0.058(3) 0.041(3) -0.001(2) -0.003(2) 0.015(3)
C122 0.058(4) 0.059(4) 0.033(3) -0.007(3) -0.005(3) 0.037(3)
N123 0.057(3) 0.055(3) 0.032(3) -0.009(2) -0.002(2) 0.028(3)
C123 0.049(4) 0.050(3) 0.034(3) -0.009(2) -0.004(3) 0.027(3)
O124 0.083(4) 0.100(4) 0.057(3) 0.009(3) -0.029(3) 0.025(3)
N124 0.051(3) 0.063(3) 0.035(3) -0.006(2) 0.005(2) 0.029(3)
C124 0.047(3) 0.040(3) 0.032(3) -0.009(2) -0.003(3) 0.021(3)
N125 0.055(3) 0.066(3) 0.034(3) -0.005(2) -0.002(2) 0.034(3)
C125 0.071(5) 0.072(5) 0.033(3) 0.009(3) 0.015(3) 0.044(4)
C126 0.100(6) 0.098(6) 0.028(3) -0.013(3) -0.008(3) 0.063(5)
C127 0.073(5) 0.058(4) 0.057(4) 0.002(3) -0.030(4) -0.001(4)
C128 0.184(14) 0.186(14) 0.125(10) -0.063(10) -0.086(10) 0.131(13)
C129 0.077(5) 0.103(6) 0.031(4) 0.006(4) -0.009(3) 0.014(5)
C132 0.078(6) 0.122(7) 0.038(4) -0.029(4) -0.010(4) 0.020(6)
O125 0.158(7) 0.104(5) 0.120(6) -0.016(4) -0.009(5) 0.089(5)
Si12 0.138(5) 0.110(4) 0.236(9) 0.046(5) 0.015(6) 0.091(4)
O141 0.041(2) 0.045(2) 0.0271(19) -0.0011(16) 0.0017(16) 0.0125(19)
N141 0.041(3) 0.041(3) 0.040(3) -0.006(2) 0.004(2) 0.014(2)
C141 0.047(4) 0.041(3) 0.046(4) 0.005(3) 0.010(3) 0.021(3)
O142 0.049(3) 0.070(3) 0.060(3) -0.016(2) 0.002(2) 0.011(2)
N142 0.054(3) 0.074(4) 0.031(3) 0.008(2) 0.008(2) 0.023(3)
C142 0.036(3) 0.037(3) 0.053(4) 0.001(3) 0.008(3) 0.016(3)
O143 0.062(3) 0.070(3) 0.094(4) 0.020(3) 0.033(3) 0.039(3)
N143 0.044(3) 0.046(3) 0.041(3) 0.006(2) 0.011(2) 0.016(2)
C143 0.047(3) 0.048(3) 0.033(3) -0.003(2) 0.000(2) 0.023(3)
O144 0.067(3) 0.046(3) 0.077(3) 0.013(2) 0.028(3) 0.015(2)
N144 0.043(3) 0.055(3) 0.043(3) -0.001(2) -0.003(2) 0.017(3)
C144 0.045(3) 0.037(3) 0.034(3) -0.003(2) 0.006(3) 0.018(3)
O145 0.096(5) 0.086(4) 0.134(6) -0.031(4) -0.003(4) 0.047(4)
N145 0.035(3) 0.059(3) 0.052(3) 0.005(2) 0.005(2) 0.019(2)
C145 0.047(4) 0.072(4) 0.045(4) -0.005(3) -0.006(3) 0.028(3)
C146 0.046(4) 0.068(5) 0.070(5) 0.009(4) 0.003(3) 0.028(4)
C147 0.041(3) 0.044(4) 0.068(4) 0.002(3) 0.020(3) 0.012(3)
C148 0.051(4) 0.056(4) 0.071(5) 0.000(3) 0.000(3) 0.021(3)
C149 0.061(4) 0.064(5) 0.064(5) 0.006(4) 0.021(3) 0.022(4)
C150 0.060(5) 0.083(6) 0.087(6) -0.017(5) 0.018(4) 0.010(4)
C151 0.049(4) 0.103(7) 0.081(6) -0.010(5) 0.022(4) 0.014(4)
C152 0.061(5) 0.049(4) 0.081(5) 0.002(4) 0.013(4) 0.017(4)
C153 0.076(6) 0.070(5) 0.115(7) -0.012(5) 0.020(5) 0.040(5)
Si14 0.122(4) 0.075(2) 0.118(3) -0.001(2) 0.008(3) 0.058(3)
C154 0.14(2) 0.099(16) 0.13(2) -0.012(12) -0.045(15) 0.038(14)
C155 0.076(10) 0.086(11) 0.20(2) 0.067(12) -0.048(11) -0.015(8)
C156 0.23(3) 0.128(15) 0.121(14) -0.004(11) -0.004(14) 0.136(17)
C157 0.146(18) 0.100(12) 0.19(2) -0.049(13) -0.019(15) 0.073(12)
C159 0.16(2) 0.34(4) 0.24(3) 0.09(3) 0.10(2) 0.20(3)
Si4A 0.015(3) 0.068(5) 0.212(12) -0.051(6) -0.043(5) 0.019(3)
O201 0.073(3) 0.056(3) 0.065(3) 0.005(2) 0.015(2) 0.045(2)
C201 0.057(4) 0.054(4) 0.050(3) 0.005(3) 0.000(3) 0.041(3)
O202 0.109(5) 0.073(4) 0.107(5) 0.021(3) 0.046(4) 0.061(4)
N202 0.064(4) 0.061(4) 0.064(4) 0.000(3) 0.016(3) 0.031(3)
C202 0.062(4) 0.053(4) 0.046(4) -0.003(3) 0.004(3) 0.035(3)
C203 0.059(4) 0.072(5) 0.065(4) -0.005(3) 0.010(3) 0.040(4)
O203 0.069(4) 0.086(4) 0.121(5) 0.017(4) 0.020(3) 0.032(3)
O204 0.084(4) 0.063(4) 0.116(5) 0.012(3) 0.027(3) 0.041(3)
C204 0.069(5) 0.075(5) 0.076(5) -0.013(4) 0.009(4) 0.047(4)
O205 0.082(4) 0.069(3) 0.081(4) 0.027(3) 0.023(3) 0.038(3)
C205 0.072(5) 0.052(4) 0.100(6) 0.007(4) 0.011(4) 0.039(4)
N206 0.067(4) 0.062(4) 0.076(4) 0.015(3) 0.015(3) 0.046(4)
C206 0.052(4) 0.054(4) 0.068(4) 0.009(3) 0.008(3) 0.036(3)
O211 0.095(4) 0.077(3) 0.042(3) 0.012(2) 0.017(2) 0.039(3)
C211 0.063(4) 0.068(4) 0.040(4) 0.005(3) 0.009(3) 0.033(4)
O212 0.164(7) 0.090(4) 0.045(3) 0.007(3) -0.005(4) 0.023(5)
N212 0.135(7) 0.088(5) 0.056(4) 0.000(4) -0.015(4) 0.069(5)
C212 0.077(5) 0.078(5) 0.037(4) -0.004(3) 0.001(3) 0.029(4)
C213 0.129(9) 0.110(8) 0.065(6) -0.019(6) 0.027(6) 0.038(7)
O213 0.205(10) 0.106(6) 0.123(6) -0.008(5) -0.014(6) 0.094(7)
O214 0.340(17) 0.095(6) 0.131(7) 0.030(5) 0.086(9) 0.104(8)
C214 0.150(10) 0.107(8) 0.069(6) 0.017(6) 0.060(6) 0.043(7)
C215 0.158(10) 0.120(8) 0.048(5) 0.021(5) 0.046(5) 0.072(7)
O215 0.291(13) 0.083(5) 0.107(6) 0.020(4) 0.103(7) 0.077(6)
C216 0.086(6) 0.102(6) 0.057(4) 0.013(4) 0.022(4) 0.052(5)
N216 0.118(6) 0.085(6) 0.074(5) 0.021(4) 0.042(5) 0.040(5)

loop_
_atom_type_symbol
_atom_type_description
_atom_type_scat_dispersion_real
_atom_type_scat_dispersion_imag
_atom_type_scat_source
C C 0.0033 0.0016 'International Tables Vol C Tables 4.2.6.8 and 6.1.1.4'
H H 0.0000 0.0000 'International Tables Vol C Tables 4.2.6.8 and 6.1.1.4'
N N 0.0061 0.0033 'International Tables Vol C Tables 4.2.6.8 and 6.1.1.4'
O O 0.0106 0.0060 'International Tables Vol C Tables 4.2.6.8 and 6.1.1.4'
Si Si 0.0817 0.0704 'International Tables Vol C Tables 4.2.6.8 and 6.1.1.4'
Ba Ba -0.3244 2.2819 'International Tables Vol C Tables 4.2.6.8 and 6.1.1.4'

loop_
_geom_angle_atom_site_label_1
_geom_angle_atom_site_label_2
_geom_angle_atom_site_label_3
_geom_angle
_geom_angle_site_symmetry_1
_geom_angle_site_symmetry_3
O61 Ba1 O61 114.70(17) 6 .
O61 Ba1 O41 71.98(11) 6 6
O61 Ba1 O41 75.83(11) . 6
O61 Ba1 O41 75.83(11) 6 .
O61 Ba1 O41 71.98(11) . .
O41 Ba1 O41 118.20(16) 6 .
O61 Ba1 O1 131.57(11) 6 6
O61 Ba1 O1 85.86(12) . 6
O41 Ba1 O1 71.74(12) 6 6
O41 Ba1 O1 151.18(11) . 6
O61 Ba1 O1 85.86(12) 6 .
O61 Ba1 O1 131.57(11) . .
O41 Ba1 O1 151.18(11) 6 .
O41 Ba1 O1 71.74(12) . .
O1 Ba1 O1 113.55(18) 6 .
O61 Ba1 O21 73.45(12) 6 6
O61 Ba1 O21 155.47(11) . 6
O41 Ba1 O21 85.75(11) 6 6
O41 Ba1 O21 131.99(11) . 6
O1 Ba1 O21 72.91(12) 6 6
O1 Ba1 O21 70.08(11) . 6
O61 Ba1 O21 155.47(11) 6 .
O61 Ba1 O21 73.45(12) . .
O41 Ba1 O21 131.99(11) 6 .
O41 Ba1 O21 85.75(11) . .
O1 Ba1 O21 70.08(11) 6 .
O1 Ba1 O21 72.91(12) . .
O21 Ba1 O21 109.23(16) 6 .
N3 C1 N2 121.2(5) . .
N3 C1 N1 122.4(5) . .
N2 C1 N1 116.3(5) . .
C4 N1 C1 125.3(5) . .
C4 N1 H1 117.4 . .
C1 N1 H1 117.4 . .
C4 O1 Ba1 131.2(4) . .
N3 C2 C3 128.6(6) . .
N3 C2 N5 126.1(5) . .
C3 C2 N5 105.3(5) . .
C1 N2 H2A 120.0 . .
C1 N2 H2B 120.0 . .
H2A N2 H2B 120.0 . .
C6 O2 C12 110.6(6) . .
C2 C3 N4 111.7(5) . .
C2 C3 C4 118.6(6) . .
N4 C3 C4 129.5(5) . .
C1 N3 C2 113.1(5) . .
C9 O3 C7 104.8(6) . .
O1 C4 N1 120.1(5) . .
O1 C4 C3 127.9(5) . .
N1 C4 C3 111.9(5) . .
C5 N4 C3 103.3(5) . .
C9 O4 C8 108.3(6) . .
N4 C5 N5 114.0(5) . .
N4 C5 H5 123.0 . .
N5 C5 H5 123.0 . .
C5 N5 C2 105.6(5) . .
C5 N5 C6 120.8(5) . .
C2 N5 C6 133.5(5) . .
C13 O5 Si1 121.1(7) . .
O2 C6 N5 112.6(6) . .
O2 C6 C7 104.9(6) . .
N5 C6 C7 111.9(5) . .
O2 C6 H6 109.1 . .
N5 C6 H6 109.1 . .
C7 C6 H6 109.1 . .
O3 C7 C8 103.3(5) . .
O3 C7 C6 105.9(6) . .
C8 C7 C6 104.6(7) . .
O3 C7 H7 114.0 . .
C8 C7 H7 114.0 . .
C6 C7 H7 114.0 . .
O4 C8 C7 105.5(7) . .
O4 C8 C12 114.0(7) . .
C7 C8 C12 105.4(6) . .
O4 C8 H8 110.6 . .
C7 C8 H8 110.6 . .
C12 C8 H8 110.6 . .
O3 C9 O4 106.5(8) . .
O3 C9 C10 109.3(8) . .
O4 C9 C10 111.9(10) . .
O3 C9 C11 109.5(10) . .
O4 C9 C11 109.3(9) . .
C10 C9 C11 110.2(10) . .
C9 C10 H10A 109.5 . .
C9 C10 H10B 109.5 . .
H10A C10 H10B 109.5 . .
C9 C10 H10C 109.5 . .
H10A C10 H10C 109.5 . .
H10B C10 H10C 109.5 . .
C9 C11 H11A 109.5 . .
C9 C11 H11B 109.5 . .
H11A C11 H11B 109.5 . .
C9 C11 H11C 109.5 . .
H11A C11 H11C 109.5 . .
H11B C11 H11C 109.5 . .
O2 C12 C8 105.7(7) . .
O2 C12 C13 108.8(8) . .
C8 C12 C13 114.1(7) . .
O2 C12 H12 109.4 . .
C8 C12 H12 109.4 . .
C13 C12 H12 109.4 . .
O5 C13 C12 109.0(8) . .
O5 C13 H13A 109.9 . .
C12 C13 H13A 109.9 . .
O5 C13 H13B 109.9 . .
C12 C13 H13B 109.9 . .
H13A C13 H13B 108.3 . .
O5 Si1 C16 111.9(8) . .
O5 Si1 C15 110.7(7) . .
C16 Si1 C15 109.9(8) . .
O5 Si1 C14 100.6(7) . .
C16 Si1 C14 112.9(9) . .
C15 Si1 C14 110.5(10) . .
Si1 C14 H14A 109.5 . .
Si1 C14 H14B 109.5 . .
H14A C14 H14B 109.5 . .
Si1 C14 H14C 109.5 . .
H14A C14 H14C 109.5 . .
H14B C14 H14C 109.5 . .
Si1 C15 H15A 109.5 . .
Si1 C15 H15B 109.5 . .
H15A C15 H15B 109.5 . .
Si1 C15 H15C 109.5 . .
H15A C15 H15C 109.5 . .
H15B C15 H15C 109.5 . .
C18 C16 C17 111.4(18) . .
C18 C16 C19 104.7(16) . .
C17 C16 C19 104.2(18) . .
C18 C16 Si1 111.3(14) . .
C17 C16 Si1 111.8(14) . .
C19 C16 Si1 113.0(17) . .
C16 C17 H17A 109.5 . .
C16 C17 H17B 109.5 . .
H17A C17 H17B 109.5 . .
C16 C17 H17C 109.5 . .
H17A C17 H17C 109.5 . .
H17B C17 H17C 109.5 . .
C16 C18 H18A 109.5 . .
C16 C18 H18B 109.5 . .
H18A C18 H18B 109.5 . .
C16 C18 H18C 109.5 . .
H18A C18 H18C 109.5 . .
H18B C18 H18C 109.5 . .
C16 C19 H19A 109.5 . .
C16 C19 H19B 109.5 . .
H19A C19 H19B 109.5 . .
C16 C19 H19C 109.5 . .
H19A C19 H19C 109.5 . .
H19B C19 H19C 109.5 . .
N22 C21 N23 119.1(5) . .
N22 C21 N21 118.2(5) . .
N23 C21 N21 122.7(5) . .
C21 N21 C24 125.8(5) . .
C21 N21 H21 117.1 . .
C24 N21 H21 117.1 . .
C24 O21 Ba1 128.8(4) . .
N23 C22 C23 128.7(5) . .
N23 C22 N25 125.4(5) . .
C23 C22 N25 105.9(5) . .
C21 N22 H22A 120.0 . .
C21 N22 H22B 120.0 . .
H22A N22 H22B 120.0 . .
C26 O22 C32 109.0(8) . .
C22 C23 N24 110.9(5) . .
C22 C23 C24 118.4(5) . .
N24 C23 C24 130.7(5) . .
C21 N23 C22 112.1(5) . .
C28 O23 C29 109.2(7) . .
O21 C24 N21 119.5(5) . .
O21 C24 C23 128.3(5) . .
N21 C24 C23 112.2(5) . .
C25 N24 C23 104.5(5) . .
C27 O24 C29 107.2(6) . .
N24 C25 N25 113.6(6) . .
N24 C25 H25 123.2 . .
N25 C25 H25 123.2 . .
C22 N25 C25 105.0(5) . .
C22 N25 C26 132.3(5) . .
C25 N25 C26 122.0(5) . .
C33 O25 Si21 113.0(13) . .
O22 C26 N25 111.1(6) . .
O22 C26 C27 104.9(6) . .
N25 C26 C27 114.7(6) . .
O22 C26 H26 108.7 . .
N25 C26 H26 108.7 . .
C27 C26 H26 108.7 . .
O24 C27 C28 103.9(6) . .
O24 C27 C26 107.9(6) . .
C28 C27 C26 106.3(7) . .
O24 C27 H27 112.7 . .
C28 C27 H27 112.7 . .
C26 C27 H27 112.7 . .
O23 C28 C32 109.3(9) . .
O23 C28 C27 105.8(7) . .
C32 C28 C27 108.1(8) . .
O23 C28 H28 111.1 . .
C32 C28 H28 111.1 . .
C27 C28 H28 111.1 . .
O23 C29 O24 101.8(8) . .
O23 C29 C31 110.8(11) . .
O24 C29 C31 106.1(9) . .
O23 C29 C30 111.6(10) . .
O24 C29 C30 109.4(10) . .
C31 C29 C30 116.1(11) . .
C29 C30 H30A 109.5 . .
C29 C30 H30B 109.5 . .
H30A C30 H30B 109.5 . .
C29 C30 H30C 109.5 . .
H30A C30 H30C 109.5 . .
H30B C30 H30C 109.5 . .
C29 C31 H31A 109.5 . .
C29 C31 H31B 109.5 . .
H31A C31 H31B 109.5 . .
C29 C31 H31C 109.5 . .
H31A C31 H31C 109.5 . .
H31B C31 H31C 109.5 . .
C28 C32 O22 104.9(10) . .
C28 C32 C33 111.1(11) . .
O22 C32 C33 113.2(11) . .
C28 C32 H32 109.2 . .
O22 C32 H32 109.2 . .
C33 C32 H32 109.2 . .
O25 C33 C32 111.9(15) . .
O25 C33 H33A 109.2 . .
C32 C33 H33A 109.2 . .
O25 C33 H33B 109.2 . .
C32 C33 H33B 109.2 . .
H33A C33 H33B 107.9 . .
C36 Si21 O25 107.7(11) . .
C36 Si21 C35 126.8(15) . .
O25 Si21 C35 99.7(12) . .
C36 Si21 C34 108.5(12) . .
O25 Si21 C34 112.3(10) . .
C35 Si21 C34 101.4(13) . .
Si21 C34 H34A 109.5 . .
Si21 C34 H34B 109.5 . .
H34A C34 H34B 109.5 . .
Si21 C34 H34C 109.5 . .
H34A C34 H34C 109.5 . .
H34B C34 H34C 109.5 . .
Si21 C35 H35A 109.5 . .
Si21 C35 H35B 109.5 . .
H35A C35 H35B 109.5 . .
Si21 C35 H35C 109.5 . .
H35A C35 H35C 109.5 . .
H35B C35 H35C 109.5 . .
C38 C36 C39 110.4(19) . .
C38 C36 C37 107(2) . .
C39 C36 C37 107(2) . .
C38 C36 Si21 114.4(18) . .
C39 C36 Si21 111.7(18) . .
C37 C36 Si21 105.2(19) . .
C36 C37 H37A 109.5 . .
C36 C37 H37B 109.5 . .
H37A C37 H37B 109.5 . .
C36 C37 H37C 109.5 . .
H37A C37 H37C 109.5 . .
H37B C37 H37C 109.5 . .
C36 C38 H38A 109.5 . .
C36 C38 H38B 109.5 . .
H38A C38 H38B 109.5 . .
C36 C38 H38C 109.5 . .
H38A C38 H38C 109.5 . .
H38B C38 H38C 109.5 . .
C36 C39 H39A 109.5 . .
C36 C39 H39B 109.5 . .
H39A C39 H39B 109.5 . .
C36 C39 H39C 109.5 . .
H39A C39 H39C 109.5 . .
H39B C39 H39C 109.5 . .
N42 C41 N43 119.0(5) . .
N42 C41 N41 118.2(5) . .
N43 C41 N41 122.7(5) . .
C41 N41 C44 125.1(5) . .
C41 N41 H41 117.4 . .
C44 N41 H41 117.4 . .
C44 O41 Ba1 131.7(3) . .
N43 C42 C43 129.9(5) . .
N43 C42 N45 124.9(5) . .
C43 C42 N45 105.3(5) . .
C41 N42 H42A 120.0 . .
C41 N42 H42B 120.0 . .
H42A N42 H42B 120.0 . .
C46 O42 C52 112.3(5) . .
N44 C43 C42 111.2(5) . .
N44 C43 C44 130.7(5) . .
C42 C43 C44 118.0(5) . .
C42 N43 C41 111.7(5) . .
C47 O43 C49 107.2(6) . .
O41 C44 N41 118.9(5) . .
O41 C44 C43 128.7(5) . .
N41 C44 C43 112.5(5) . .
C45 N44 C43 105.5(5) . .
C48 O44 C49 108.8(6) . .
N44 C45 N45 112.2(5) . .
N44 C45 H45 123.9 . .
N45 C45 H45 123.9 . .
C42 N45 C45 105.8(5) . .
C42 N45 C46 127.1(5) . .
C45 N45 C46 126.5(5) . .
C53 O45 Si41 128.9(5) . .
O42 C46 N45 108.4(5) . .
O42 C46 C47 108.4(5) . .
N45 C46 C47 114.1(6) . .
O42 C46 H46 108.6 . .
N45 C46 H46 108.6 . .
C47 C46 H46 108.6 . .
O43 C47 C46 109.5(6) . .
O43 C47 C48 103.0(5) . .
C46 C47 C48 104.4(6) . .
O43 C47 H47 113.0 . .
C46 C47 H47 113.0 . .
C48 C47 H47 113.0 . .
O44 C48 C52 111.4(7) . .
O44 C48 C47 104.9(6) . .
C52 C48 C47 107.8(6) . .
O44 C48 H48 110.9 . .
C52 C48 H48 110.9 . .
C47 C48 H48 110.9 . .
O44 C49 O43 104.7(6) . .
O44 C49 C51 113.5(9) . .
O43 C49 C51 109.9(8) . .
O44 C49 C50 110.2(9) . .
O43 C49 C50 106.2(9) . .
C51 C49 C50 111.8(8) . .
C49 C50 H50A 109.5 . .
C49 C50 H50B 109.5 . .
H50A C50 H50B 109.5 . .
C49 C50 H50C 109.5 . .
H50A C50 H50C 109.5 . .
H50B C50 H50C 109.5 . .
C49 C51 H51A 109.5 . .
C49 C51 H51B 109.5 . .
H51A C51 H51B 109.5 . .
C49 C51 H51C 109.5 . .
H51A C51 H51C 109.5 . .
H51B C51 H51C 109.5 . .
O42 C52 C53 109.2(6) . .
O42 C52 C48 106.9(5) . .
C53 C52 C48 114.6(7) . .
O42 C52 H52 108.6 . .
C53 C52 H52 108.6 . .
C48 C52 H52 108.6 . .
O45 C53 C52 112.0(7) . .
O45 C53 H53A 109.2 . .
C52 C53 H53A 109.2 . .
O45 C53 H53B 109.2 . .
C52 C53 H53B 109.2 . .
H53A C53 H53B 107.9 . .
O45 Si41 C56 107.2(4) . .
O45 Si41 C54 109.2(5) . .
C56 Si41 C54 117.0(8) . .
O45 Si41 C55 107.9(5) . .
C56 Si41 C55 108.0(6) . .
C54 Si41 C55 107.2(7) . .
Si41 C54 H54A 109.5 . .
Si41 C54 H54B 109.5 . .
H54A C54 H54B 109.5 . .
Si41 C54 H54C 109.5 . .
H54A C54 H54C 109.5 . .
H54B C54 H54C 109.5 . .
Si41 C55 H55A 109.5 . .
Si41 C55 H55B 109.5 . .
H55A C55 H55B 109.5 . .
Si41 C55 H55C 109.5 . .
H55A C55 H55C 109.5 . .
H55B C55 H55C 109.5 . .
C58 C56 C57 104.8(14) . .
C58 C56 C59 111.8(12) . .
C57 C56 C59 103.7(11) . .
C58 C56 Si41 111.9(11) . .
C57 C56 Si41 110.0(9) . .
C59 C56 Si41 114.0(10) . .
C56 C57 H57A 109.5 . .
C56 C57 H57B 109.5 . .
H57A C57 H57B 109.5 . .
C56 C57 H57C 109.5 . .
H57A C57 H57C 109.5 . .
H57B C57 H57C 109.5 . .
C56 C58 H58A 109.5 . .
C56 C58 H58B 109.5 . .
H58A C58 H58B 109.5 . .
C56 C58 H58C 109.5 . .
H58A C58 H58C 109.5 . .
H58B C58 H58C 109.5 . .
C56 C59 H59A 109.5 . .
C56 C59 H59B 109.5 . .
H59A C59 H59B 109.5 . .
C56 C59 H59C 109.5 . .
H59A C59 H59C 109.5 . .
H59B C59 H59C 109.5 . .
N63 C61 N62 119.9(5) . .
N63 C61 N61 122.6(5) . .
N62 C61 N61 117.5(5) . .
C64 N61 C61 125.2(4) . .
C64 N61 H61 117.4 . .
C61 N61 H61 117.4 . .
C64 O61 Ba1 130.8(3) . .
N63 C62 N65 126.0(5) . .
N63 C62 C63 129.1(5) . .
N65 C62 C63 104.9(5) . .
C61 N62 H62A 120.0 . .
C61 N62 H62B 120.0 . .
H62A N62 H62B 120.0 . .
C66 O62 C72 110.6(4) . .
N64 C63 C62 111.3(5) . .
N64 C63 C64 130.5(5) . .
C62 C63 C64 118.0(5) . .
C61 N63 C62 112.9(5) . .
C67 O63 C69 108.7(5) . .
O61 C64 N61 120.5(5) . .
O61 C64 C63 127.2(5) . .
N61 C64 C63 112.3(5) . .
C65 N64 C63 104.3(4) . .
C69 O64 C68 108.4(5) . .
N64 C65 N65 112.5(5) . .
N64 C65 H65 123.7 . .
N65 C65 H65 123.7 . .
C62 N65 C65 106.9(4) . .
C62 N65 C66 126.5(5) . .
C65 N65 C66 126.3(5) . .
C73 O65 Si61 121.9(4) . .
O62 C66 N65 108.9(4) . .
O62 C66 C67 108.0(5) . .
N65 C66 C67 114.9(5) . .
O62 C66 H66 108.3 . .
N65 C66 H66 108.3 . .
C67 C66 H66 108.3 . .
O63 C67 C68 106.6(5) . .
O63 C67 C66 111.3(5) . .
C68 C67 C66 103.9(5) . .
O63 C67 H67 111.5 . .
C68 C67 H67 111.5 . .
C66 C67 H67 111.5 . .
O64 C68 C67 101.1(6) . .
O64 C68 C72 110.4(6) . .
C67 C68 C72 107.3(5) . .
O64 C68 H68 112.4 . .
C67 C68 H68 112.4 . .
C72 C68 H68 112.4 . .
O64 C69 O63 104.8(5) . .
O64 C69 C70 110.3(8) . .
O63 C69 C70 106.8(9) . .
O64 C69 C71 111.7(8) . .
O63 C69 C71 108.8(6) . .
C70 C69 C71 113.9(8) . .
C69 C70 H70A 109.5 . .
C69 C70 H70B 109.5 . .
H70A C70 H70B 109.5 . .
C69 C70 H70C 109.5 . .
H70A C70 H70C 109.5 . .
H70B C70 H70C 109.5 . .
C69 C71 H71A 109.5 . .
C69 C71 H71B 109.5 . .
H71A C71 H71B 109.5 . .
C69 C71 H71C 109.5 . .
H71A C71 H71C 109.5 . .
H71B C71 H71C 109.5 . .
O62 C72 C68 106.1(5) . .
O62 C72 C73 108.8(5) . .
C68 C72 C73 113.9(6) . .
O62 C72 H72 109.3 . .
C68 C72 H72 109.3 . .
C73 C72 H72 109.3 . .
O65 C73 C72 111.3(5) . .
O65 C73 H73A 109.4 . .
C72 C73 H73A 109.4 . .
O65 C73 H73B 109.4 . .
C72 C73 H73B 109.4 . .
H73A C73 H73B 108.0 . .
O65 Si61 C75 109.3(3) . .
O65 Si61 C74 111.0(3) . .
C75 Si61 C74 108.0(4) . .
O65 Si61 C76 106.0(3) . .
C75 Si61 C76 111.6(4) . .
C74 Si61 C76 111.0(4) . .
Si61 C74 H74A 109.5 . .
Si61 C74 H74B 109.5 . .
H74A C74 H74B 109.5 . .
Si61 C74 H74C 109.5 . .
H74A C74 H74C 109.5 . .
H74B C74 H74C 109.5 . .
Si61 C75 H75A 109.5 . .
Si61 C75 H75B 109.5 . .
H75A C75 H75B 109.5 . .
Si61 C75 H75C 109.5 . .
H75A C75 H75C 109.5 . .
H75B C75 H75C 109.5 . .
C78 C76 C77 109.3(8) . .
C78 C76 C79 108.3(7) . .
C77 C76 C79 110.1(7) . .
C78 C76 Si61 110.8(6) . .
C77 C76 Si61 109.5(5) . .
C79 C76 Si61 108.7(6) . .
C76 C77 H77A 109.5 . .
C76 C77 H77B 109.5 . .
H77A C77 H77B 109.5 . .
C76 C77 H77C 109.5 . .
H77A C77 H77C 109.5 . .
H77B C77 H77C 109.5 . .
C76 C78 H78A 109.5 . .
C76 C78 H78B 109.5 . .
H78A C78 H78B 109.5 . .
C76 C78 H78C 109.5 . .
H78A C78 H78C 109.5 . .
H78B C78 H78C 109.5 . .
C76 C79 H79A 109.5 . .
C76 C79 H79B 109.5 . .
H79A C79 H79B 109.5 . .
C76 C79 H79C 109.5 . .
H79A C79 H79C 109.5 . .
H79B C79 H79C 109.5 . .
O81 Ba2 O81 114.30(16) . 6
O81 Ba2 O101 73.10(11) . .
O81 Ba2 O101 72.75(11) 6 .
O81 Ba2 O101 72.75(11) . 6
O81 Ba2 O101 73.10(11) 6 6
O101 Ba2 O101 114.46(16) . 6
O81 Ba2 O121 89.06(12) . .
O81 Ba2 O121 129.48(11) 6 .
O101 Ba2 O121 72.67(11) . .
O101 Ba2 O121 156.34(11) 6 .
O81 Ba2 O121 129.48(11) . 6
O81 Ba2 O121 89.06(12) 6 6
O101 Ba2 O121 156.34(11) . 6
O101 Ba2 O121 72.67(11) 6 6
O121 Ba2 O121 110.38(17) . 6
O81 Ba2 O141 71.95(12) . 6
O81 Ba2 O141 156.01(10) 6 6
O101 Ba2 O141 129.81(10) . 6
O101 Ba2 O141 87.84(11) 6 6
O121 Ba2 O141 71.88(11) . 6
O121 Ba2 O141 71.07(11) 6 6
O81 Ba2 O141 156.01(10) . .
O81 Ba2 O141 71.95(12) 6 .
O101 Ba2 O141 87.84(11) . .
O101 Ba2 O141 129.81(10) 6 .
O121 Ba2 O141 71.07(11) . .
O121 Ba2 O141 71.88(11) 6 .
O141 Ba2 O141 112.37(17) 6 .
C84 O81 Ba2 131.6(3) . .
C84 N81 C81 125.9(5) . .
C84 N81 H81 117.0 . .
C81 N81 H81 117.0 . .
N82 C81 N83 119.5(5) . .
N82 C81 N81 118.1(5) . .
N83 C81 N81 122.4(5) . .
C86 O82 C92 111.6(4) . .
C81 N82 H82A 120.0 . .
C81 N82 H82B 120.0 . .
H82A N82 H82B 120.0 . .
N83 C82 C83 129.9(5) . .
N83 C82 N85 125.1(5) . .
C83 C82 N85 104.9(5) . .
C87 O83 C89 106.0(5) . .
C81 N83 C82 112.2(4) . .
C82 C83 N84 112.1(5) . .
C82 C83 C84 117.5(5) . .
N84 C83 C84 130.4(5) . .
C88 O84 C89 106.2(5) . .
C85 N84 C83 103.0(4) . .
O81 C84 N81 121.4(5) . .
O81 C84 C83 126.6(5) . .
N81 C84 C83 112.0(4) . .
C85 N85 C82 106.1(4) . .
C85 N85 C86 127.7(5) . .
C82 N85 C86 125.9(5) . .
C93 O85 Si81 128.4(5) . .
N84 C85 N85 113.8(5) . .
N84 C85 H85 123.1 . .
N85 C85 H85 123.1 . .
N85 C86 O82 108.7(5) . .
N85 C86 C87 115.4(5) . .
O82 C86 C87 107.8(5) . .
N85 C86 H86 108.2 . .
O82 C86 H86 108.2 . .
C87 C86 H86 108.2 . .
O83 C87 C88 106.9(5) . .
O83 C87 C86 111.9(5) . .
C88 C87 C86 104.0(5) . .
O83 C87 H87 111.2 . .
C88 C87 H87 111.2 . .
C86 C87 H87 111.2 . .
O84 C88 C92 112.6(6) . .
O84 C88 C87 103.5(6) . .
C92 C88 C87 107.8(5) . .
O84 C88 H88 110.9 . .
C92 C88 H88 110.9 . .
C87 C88 H88 110.9 . .
O83 C89 O84 106.4(6) . .
O83 C89 C90 109.8(8) . .
O84 C89 C90 111.3(9) . .
O83 C89 C91 114.1(10) . .
O84 C89 C91 106.4(9) . .
C90 C89 C91 108.8(10) . .
C89 C90 H90A 109.5 . .
C89 C90 H90B 109.5 . .
H90A C90 H90B 109.5 . .
C89 C90 H90C 109.5 . .
H90A C90 H90C 109.5 . .
H90B C90 H90C 109.5 . .
C89 C91 H91A 109.5 . .
C89 C91 H91B 109.5 . .
H91A C91 H91B 109.5 . .
C89 C91 H91C 109.5 . .
H91A C91 H91C 109.5 . .
H91B C91 H91C 109.5 . .
O82 C92 C88 107.7(5) . .
O82 C92 C93 108.1(5) . .
C88 C92 C93 114.3(7) . .
O82 C92 H92 108.9 . .
C88 C92 H92 108.9 . .
C93 C92 H92 108.9 . .
O85 C93 C92 113.2(7) . .
O85 C93 H93A 108.9 . .
C92 C93 H93A 108.9 . .
O85 C93 H93B 108.9 . .
C92 C93 H93B 108.9 . .
H93A C93 H93B 107.8 . .
C96A Si81 O85 109.0(10) . .
C96A Si81 C94 97.1(13) . .
O85 Si81 C94 114.1(9) . .
C96A Si81 C96 35.3(11) . .
O85 Si81 C96 113.9(8) . .
C94 Si81 C96 121.2(11) . .
C96A Si81 C94A 129.8(14) . .
O85 Si81 C94A 111.4(10) . .
C94 Si81 C94A 38.9(11) . .
C96 Si81 C94A 134.2(12) . .
C96A Si81 C95 126.6(13) . .
O85 Si81 C95 105.1(8) . .
C94 Si81 C95 105.0(11) . .
C96 Si81 C95 93.2(11) . .
C94A Si81 C95 68.4(12) . .
C96A Si81 C95A 95.6(16) . .
O85 Si81 C95A 102.7(10) . .
C94 Si81 C95A 134.2(13) . .
C96 Si81 C95A 60.3(14) . .
C94A Si81 C95A 103.2(12) . .
C95 Si81 C95A 36.6(11) . .
Si81 C94 H94A 109.5 . .
Si81 C94 H94B 109.5 . .
H94A C94 H94B 109.5 . .
Si81 C94 H94C 109.5 . .
H94A C94 H94C 109.5 . .
H94B C94 H94C 109.5 . .
Si81 C95 H95A 109.5 . .
Si81 C95 H95B 109.5 . .
H95A C95 H95B 109.5 . .
Si81 C95 H95C 109.5 . .
H95A C95 H95C 109.5 . .
H95B C95 H95C 109.5 . .
C98 C96 C99 114.8(18) . .
C98 C96 C97 98.3(17) . .
C99 C96 C97 99.1(17) . .
C98 C96 Si81 122.2(16) . .
C99 C96 Si81 113.0(15) . .
C97 C96 Si81 104.2(17) . .
C96 C97 H97A 109.5 . .
C96 C97 H97B 109.5 . .
H97A C97 H97B 109.5 . .
C96 C97 H97C 109.5 . .
H97A C97 H97C 109.5 . .
H97B C97 H97C 109.5 . .
C96 C98 H98A 109.5 . .
C96 C98 H98B 109.5 . .
H98A C98 H98B 109.5 . .
C96 C98 H98C 109.5 . .
H98A C98 H98C 109.5 . .
H98B C98 H98C 109.5 . .
C96 C99 H99A 109.5 . .
C96 C99 H99B 109.5 . .
H99A C99 H99B 109.5 . .
C96 C99 H99C 109.5 . .
H99A C99 H99C 109.5 . .
H99B C99 H99C 109.5 . .
Si81 C94A H94D 109.5 . .
Si81 C94A H94E 109.5 . .
H94D C94A H94E 109.5 . .
Si81 C94A H94F 109.5 . .
H94D C94A H94F 109.5 . .
H94E C94A H94F 109.5 . .
Si81 C95A H95D 109.5 . .
Si81 C95A H95E 109.5 . .
H95D C95A H95E 109.5 . .
Si81 C95A H95F 109.5 . .
H95D C95A H95F 109.5 . .
H95E C95A H95F 109.5 . .
C97A C96A C98A 105(2) . .
C97A C96A Si81 118(2) . .
C98A C96A Si81 117.5(19) . .
C97A C96A C99A 100.7(19) . .
C98A C96A C99A 102.0(19) . .
Si81 C96A C99A 111.1(19) . .
C96A C97A H97D 109.5 . .
C96A C97A H97E 109.5 . .
H97D C97A H97E 109.5 . .
C96A C97A H97F 109.5 . .
H97D C97A H97F 109.5 . .
H97E C97A H97F 109.5 . .
C96A C98A H98D 109.5 . .
C96A C98A H98E 109.5 . .
H98D C98A H98E 109.5 . .
C96A C98A H98F 109.5 . .
H98D C98A H98F 109.5 . .
H98E C98A H98F 109.5 . .
C96A C99A H99D 109.5 . .
C96A C99A H99E 109.5 . .
H99D C99A H99E 109.5 . .
C96A C99A H99F 109.5 . .
H99D C99A H99F 109.5 . .
H99E C99A H99F 109.5 . .
C104 O101 Ba2 132.5(3) . .
C104 N101 C101 124.0(4) . .
C104 N101 H101 118.0 . .
C101 N101 H101 118.0 . .
N103 C101 N102 120.9(5) . .
N103 C101 N101 123.2(5) . .
N102 C101 N101 115.9(4) . .
C106 O102 C112 110.7(5) . .
C101 N102 H10D 120.0 . .
C101 N102 H10E 120.0 . .
H10D N102 H10E 120.0 . .
N103 C102 C103 130.0(5) . .
N103 C102 N105 126.0(5) . .
C103 C102 N105 103.9(5) . .
C107 O103 C109 109.9(6) . .
C101 N103 C102 112.1(5) . .
C102 C103 N104 111.9(5) . .
C102 C103 C104 117.7(5) . .
N104 C103 C104 130.4(5) . .
C108 O104 C109 106.7(6) . .
C105 N104 C103 103.3(4) . .
O101 C104 N101 119.4(5) . .
O101 C104 C103 127.6(5) . .
N101 C104 C103 112.9(5) . .
C113 O105 Si10 121.1(6) . .
C105 N105 C102 106.2(5) . .
C105 N105 C106 126.5(5) . .
C102 N105 C106 127.0(5) . .
N104 C105 N105 114.8(5) . .
N104 C105 H105 122.6 . .
N105 C105 H105 122.6 . .
O102 C106 N105 107.8(5) . .
O102 C106 C107 108.3(5) . .
N105 C106 C107 115.7(5) . .
O102 C106 H106 108.2 . .
N105 C106 H106 108.2 . .
C107 C106 H106 108.2 . .
O103 C107 C108 106.9(6) . .
O103 C107 C106 112.9(6) . .
C108 C107 C106 101.3(6) . .
O103 C107 H107 111.8 . .
C108 C107 H107 111.8 . .
C106 C107 H107 111.8 . .
O104 C108 C112 112.1(6) . .
O104 C108 C107 100.7(7) . .
C112 C108 C107 107.1(6) . .
O104 C108 H108 112.1 . .
C112 C108 H108 112.1 . .
C107 C108 H108 112.1 . .
O103 C109 C111 111.8(8) . .
O103 C109 O104 102.3(6) . .
C111 C109 O104 112.7(8) . .
O103 C109 C110 107.4(7) . .
C111 C109 C110 114.9(8) . .
O104 C109 C110 106.9(8) . .
C109 C110 H11D 109.5 . .
C109 C110 H11E 109.5 . .
H11D C110 H11E 109.5 . .
C109 C110 H11F 109.5 . .
H11D C110 H11F 109.5 . .
H11E C110 H11F 109.5 . .
C109 C111 H11G 109.5 . .
C109 C111 H11H 109.5 . .
H11G C111 H11H 109.5 . .
C109 C111 H11I 109.5 . .
H11G C111 H11I 109.5 . .
H11H C111 H11I 109.5 . .
O102 C112 C113 108.4(6) . .
O102 C112 C108 105.4(6) . .
C113 C112 C108 114.3(7) . .
O102 C112 H112 109.5 . .
C113 C112 H112 109.5 . .
C108 C112 H112 109.5 . .
O105 C113 C112 111.3(7) . .
O105 C113 H11J 109.4 . .
C112 C113 H11J 109.4 . .
O105 C113 H11K 109.4 . .
C112 C113 H11K 109.4 . .
H11J C113 H11K 108.0 . .
O105 Si10 C116 101.8(7) . .
O105 Si10 C114 114.5(5) . .
C116 Si10 C114 109.3(8) . .
O105 Si10 C115 109.5(6) . .
C116 Si10 C115 113.7(8) . .
C114 Si10 C115 108.2(7) . .
Si10 C114 H11L 109.5 . .
Si10 C114 H11M 109.5 . .
H11L C114 H11M 109.5 . .
Si10 C114 H11N 109.5 . .
H11L C114 H11N 109.5 . .
H11M C114 H11N 109.5 . .
Si10 C115 H11O 109.5 . .
Si10 C115 H11P 109.5 . .
H11O C115 H11P 109.5 . .
Si10 C115 H11Q 109.5 . .
H11O C115 H11Q 109.5 . .
H11P C115 H11Q 109.5 . .
C117 C116 C118 112.4(14) . .
C117 C116 Si10 114.8(13) . .
C118 C116 Si10 113.4(12) . .
C117 C116 C119 105.7(14) . .
C118 C116 C119 96.3(13) . .
Si10 C116 C119 112.6(13) . .
C116 C117 H11R 109.5 . .
C116 C117 H11S 109.5 . .
H11R C117 H11S 109.5 . .
C116 C117 H11T 109.5 . .
H11R C117 H11T 109.5 . .
H11S C117 H11T 109.5 . .
C116 C118 H11U 109.5 . .
C116 C118 H11V 109.5 . .
H11U C118 H11V 109.5 . .
C116 C118 H11W 109.5 . .
H11U C118 H11W 109.5 . .
H11V C118 H11W 109.5 . .
C116 C119 H11$ 109.5 . .
C116 C119 H11 109.5 . .
H11$ C119 H11 109.5 . .
C116 C119 H11P 109.5 . .
H11$ C119 H11P 109.5 . .
H11 C119 H11P 109.5 . .
C124 O121 Ba2 127.1(3) . .
C124 N121 C121 124.1(5) . .
C124 N121 H121 117.9 . .
C121 N121 H121 117.9 . .
N123 C121 N122 120.5(6) . .
N123 C121 N121 122.6(6) . .
N122 C121 N121 116.8(5) . .
C132 O122 C126 101.7(7) . .
C121 N122 H12A 120.0 . .
C121 N122 H12B 120.0 . .
H12A N122 H12B 120.0 . .
N123 C122 N125 127.8(5) . .
N123 C122 C123 127.5(5) . .
N125 C122 C123 104.6(6) . .
C129 O123 C128 106.2(10) . .
C121 N123 C122 114.3(5) . .
N124 C123 C122 111.9(5) . .
N124 C123 C124 129.8(5) . .
C122 C123 C124 118.2(5) . .
C129 O124 C127 112.3(6) . .
C125 N124 C123 102.8(5) . .
O121 C124 N121 120.4(5) . .
O121 C124 C123 126.4(5) . .
N121 C124 C123 113.1(5) . .
C125 N125 C122 106.2(5) . .
C125 N125 C126 122.7(6) . .
C122 N125 C126 131.0(6) . .
N124 C125 N125 114.4(5) . .
N124 C125 H125 122.8 . .
N125 C125 H125 122.8 . .
N125 C126 C127 113.5(6) . .
N125 C126 O122 108.1(6) . .
C127 C126 O122 97.2(7) . .
N125 C126 H126 112.3 . .
C127 C126 H126 112.3 . .
O122 C126 H126 112.3 . .
O124 C127 C126 111.2(6) . .
O124 C127 C128 101.1(7) . .
C126 C127 C128 122.8(9) . .
O124 C127 H127 106.9 . .
C126 C127 H127 106.9 . .
C128 C127 H127 106.9 . .
C132 C128 O123 112.4(11) . .
C132 C128 C127 91.5(12) . .
O123 C128 C127 103.6(11) . .
C132 C128 C133 39.3(6) . .
O123 C128 C133 135.0(9) . .
C127 C128 C133 109.6(8) . .
C132 C128 H128 115.5 . .
O123 C128 H128 115.5 . .
C127 C128 H128 115.5 . .
C133 C128 H128 76.1 . .
O123 C129 O124 106.8(7) . .
O123 C129 C131 126.9(9) . .
O124 C129 C131 116.9(8) . .
O123 C129 C130 99.5(9) . .
O124 C129 C130 104.1(9) . .
C131 C129 C130 97.7(10) . .
C129 C130 H13C 109.5 . .
C129 C130 H13D 109.5 . .
H13C C130 H13D 109.5 . .
C129 C130 H13E 109.5 . .
H13C C130 H13E 109.5 . .
H13D C130 H13E 109.5 . .
C129 C131 H13F 109.5 . .
C129 C131 H13G 109.5 . .
H13F C131 H13G 109.5 . .
C129 C131 H13H 109.5 . .
H13F C131 H13H 109.5 . .
H13G C131 H13H 109.5 . .
C128 C132 O122 124.5(10) . .
C128 C132 C133 110.6(10) . .
O122 C132 C133 98.8(8) . .
C128 C132 H132 107.2 . .
O122 C132 H132 107.2 . .
C133 C132 H132 107.2 . .
O125 C133 C132 115.1(10) . .
O125 C133 C128 144.9(10) . .
C132 C133 C128 30.0(5) . .
O125 C133 H13I 108.5 . .
C132 C133 H13I 108.5 . .
C128 C133 H13I 89.0 . .
O125 C133 H13J 108.5 . .
C132 C133 H13J 108.5 . .
C128 C133 H13J 94.0 . .
H13I C133 H13J 107.5 . .
C133 O125 Si12 127.8(9) . .
C133 O125 SiA2 159.1(10) . .
Si12 O125 SiA2 36.4(4) . .
O125 Si12 C136 112.1(10) . .
O125 Si12 C135 107.7(8) . .
C136 Si12 C135 107.2(11) . .
O125 Si12 C134 110.4(11) . .
C136 Si12 C134 103.9(14) . .
C135 Si12 C134 115.7(12) . .
Si12 C134 H13K 109.5 . .
Si12 C134 H13L 109.5 . .
H13K C134 H13L 109.5 . .
Si12 C134 H13M 109.5 . .
H13K C134 H13M 109.5 . .
H13L C134 H13M 109.5 . .
Si12 C135 H13N 109.5 . .
Si12 C135 H13O 109.5 . .
H13N C135 H13O 109.5 . .
Si12 C135 H13P 109.5 . .
H13N C135 H13P 109.5 . .
H13O C135 H13P 109.5 . .
C138 C136 C139 106.4(18) . .
C138 C136 C137 104.7(18) . .
C139 C136 C137 106.9(19) . .
C138 C136 Si12 115.3(17) . .
C139 C136 Si12 108.2(17) . .
C137 C136 Si12 114.8(16) . .
C136 C137 H13Q 109.5 . .
C136 C137 H13R 109.5 . .
H13Q C137 H13R 109.5 . .
C136 C137 H13S 109.5 . .
H13Q C137 H13S 109.5 . .
H13R C137 H13S 109.5 . .
C136 C138 H13T 109.5 . .
C136 C138 H13U 109.5 . .
H13T C138 H13U 109.5 . .
C136 C138 H13V 109.5 . .
H13T C138 H13V 109.5 . .
H13U C138 H13V 109.5 . .
C136 C139 H13W 109.5 . .
C136 C139 H13$ 109.5 . .
H13W C139 H13$ 109.5 . .
C136 C139 H13 109.5 . .
H13W C139 H13 109.5 . .
H13$ C139 H13 109.5 . .
O125 SiA2 C36A 107.0(11) . .
O125 SiA2 C34A 81.0(15) . .
C36A SiA2 C34A 126.8(19) . .
SiA2 C34A H34D 109.5 . .
SiA2 C34A H34E 109.5 . .
H34D C34A H34E 109.5 . .
SiA2 C34A H34F 109.5 . .
H34D C34A H34F 109.5 . .
H34E C34A H34F 109.5 . .
C39A C36A C37A 107(2) . .
C39A C36A C38A 104(2) . .
C37A C36A C38A 97(2) . .
C39A C36A SiA2 117(2) . .
C37A C36A SiA2 125(2) . .
C38A C36A SiA2 103(2) . .
C36A C37A H37D 109.5 . .
C36A C37A H37E 109.5 . .
H37D C37A H37E 109.5 . .
C36A C37A H37F 109.5 . .
H37D C37A H37F 109.5 . .
H37E C37A H37F 109.5 . .
C36A C38A H38D 109.5 . .
C36A C38A H38E 109.5 . .
H38D C38A H38E 109.5 . .
C36A C38A H38F 109.5 . .
H38D C38A H38F 109.5 . .
H38E C38A H38F 109.5 . .
C36A C39A H39D 109.5 . .
C36A C39A H39E 109.5 . .
H39D C39A H39E 109.5 . .
C36A C39A H39F 109.5 . .
H39D C39A H39F 109.5 . .
H39E C39A H39F 109.5 . .
C144 O141 Ba2 129.6(3) . .
C144 N141 C141 124.7(5) . .
C144 N141 H141 117.7 . .
C141 N141 H141 117.7 . .
N143 C141 N142 120.6(5) . .
N143 C141 N141 122.9(6) . .
N142 C141 N141 116.5(5) . .
C146 O142 C152 108.6(5) . .
C141 N142 H14A 120.0 . .
C141 N142 H14B 120.0 . .
H14A N142 H14B 120.0 . .
N143 C142 C143 128.3(5) . .
N143 C142 N145 125.9(5) . .
C143 C142 N145 105.9(5) . .
C149 O143 C147 106.2(5) . .
C141 N143 C142 112.8(5) . .
C142 C143 C144 118.8(5) . .
C142 C143 N144 110.8(5) . .
C144 C143 N144 130.3(5) . .
C149 O144 C148 108.9(5) . .
C145 N144 C143 102.2(5) . .
O141 C144 N141 119.8(5) . .
O141 C144 C143 127.6(5) . .
N141 C144 C143 112.6(5) . .
C153 O145 Si4A 123.7(8) . .
C153 O145 Si14 130.0(7) . .
Si4A O145 Si14 34.0(3) . .
C145 N145 C142 104.8(5) . .
C145 N145 C146 124.0(5) . .
C142 N145 C146 131.1(5) . .
N144 C145 N145 116.4(6) . .
N144 C145 H145 121.8 . .
N145 C145 H145 121.8 . .
O142 C146 N145 110.9(6) . .
O142 C146 C147 106.6(5) . .
N145 C146 C147 115.2(6) . .
O142 C146 H146 107.9 . .
N145 C146 H146 107.9 . .
C147 C146 H146 107.9 . .
O143 C147 C146 109.5(6) . .
O143 C147 C148 103.6(5) . .
C146 C147 C148 104.5(6) . .
O143 C147 H147 112.8 . .
C146 C147 H147 112.8 . .
C148 C147 H147 112.8 . .
O144 C148 C152 111.9(6) . .
O144 C148 C147 103.9(6) . .
C152 C148 C147 106.2(6) . .
O144 C148 H148 111.5 . .
C152 C148 H148 111.5 . .
C147 C148 H148 111.5 . .
O144 C149 O143 104.4(5) . .
O144 C149 C151 109.4(7) . .
O143 C149 C151 109.1(7) . .
O144 C149 C150 112.0(7) . .
O143 C149 C150 110.4(6) . .
C151 C149 C150 111.2(6) . .
C149 C150 H15A 109.5 . .
C149 C150 H15B 109.5 . .
H15A C150 H15B 109.5 . .
C149 C150 H15C 109.5 . .
H15A C150 H15C 109.5 . .
H15B C150 H15C 109.5 . .
C149 C151 H15D 109.5 . .
C149 C151 H15E 109.5 . .
H15D C151 H15E 109.5 . .
C149 C151 H15F 109.5 . .
H15D C151 H15F 109.5 . .
H15E C151 H15F 109.5 . .
O142 C152 C153 112.4(7) . .
O142 C152 C148 105.5(6) . .
C153 C152 C148 115.4(7) . .
O142 C152 H152 107.8 . .
C153 C152 H152 107.8 . .
C148 C152 H152 107.8 . .
O145 C153 C152 114.4(8) . .
O145 C153 H15G 108.7 . .
C152 C153 H15G 108.7 . .
O145 C153 H15H 108.7 . .
C152 C153 H15H 108.7 . .
H15G C153 H15H 107.6 . .
O145 Si14 C156 109.0(7) . .
O145 Si14 C155 109.9(7) . .
C156 Si14 C155 105.5(13) . .
O145 Si14 C154 108.5(12) . .
C156 Si14 C154 112.1(15) . .
C155 Si14 C154 111.7(13) . .
Si14 C154 H15I 109.5 . .
Si14 C154 H15J 109.5 . .
H15I C154 H15J 109.5 . .
Si14 C154 H15K 109.5 . .
H15I C154 H15K 109.5 . .
H15J C154 H15K 109.5 . .
Si14 C155 H15L 109.5 . .
Si14 C155 H15M 109.5 . .
H15L C155 H15M 109.5 . .
Si14 C155 H15N 109.5 . .
H15L C155 H15N 109.5 . .
H15M C155 H15N 109.5 . .
C157 C156 C158 105.8(15) . .
C157 C156 C159 108.7(14) . .
C158 C156 C159 108.6(17) . .
C157 C156 Si14 115.3(14) . .
C158 C156 Si14 112.1(13) . .
C159 C156 Si14 106.1(12) . .
C156 C157 H15O 109.5 . .
C156 C157 H15P 109.5 . .
H15O C157 H15P 109.5 . .
C156 C157 H15Q 109.5 . .
H15O C157 H15Q 109.5 . .
H15P C157 H15Q 109.5 . .
C156 C158 H15R 109.5 . .
C156 C158 H15S 109.5 . .
H15R C158 H15S 109.5 . .
C156 C158 H15T 109.5 . .
H15R C158 H15T 109.5 . .
H15S C158 H15T 109.5 . .
C156 C159 H15U 109.5 . .
C156 C159 H15V 109.5 . .
H15U C159 H15V 109.5 . .
C156 C159 H15W 109.5 . .
H15U C159 H15W 109.5 . .
H15V C159 H15W 109.5 . .
O145 Si4A C54A 107.7(16) . .
O145 Si4A C55A 113(2) . .
C54A Si4A C55A 114(3) . .
O145 Si4A C56A 97.4(10) . .
C54A Si4A C56A 125.1(19) . .
C55A Si4A C56A 98(3) . .
Si4A C54A H54A 109.5 . .
Si4A C54A H54B 109.5 . .
H54A C54A H54B 109.5 . .
Si4A C54A H54C 109.5 . .
H54A C54A H54C 109.5 . .
H54B C54A H54C 109.5 . .
Si4A C55A H55A 109.5 . .
Si4A C55A H55B 109.5 . .
H55A C55A H55B 109.5 . .
Si4A C55A H55C 109.5 . .
H55A C55A H55C 109.5 . .
H55B C55A H55C 109.5 . .
C57A C56A C58A 111(2) . .
C57A C56A C59A 106(2) . .
C58A C56A C59A 100(2) . .
C57A C56A Si4A 115.2(19) . .
C58A C56A Si4A 114.4(17) . .
C59A C56A Si4A 109(2) . .
C56A C57A H57A 109.5 . .
C56A C57A H57B 109.5 . .
H57A C57A H57B 109.5 . .
C56A C57A H57C 109.5 . .
H57A C57A H57C 109.5 . .
H57B C57A H57C 109.5 . .
C56A C58A H58A 109.5 . .
C56A C58A H58B 109.5 . .
H58A C58A H58B 109.5 . .
C56A C58A H58C 109.5 . .
H58A C58A H58C 109.5 . .
H58B C58A H58C 109.5 . .
C56A C59A H59A 109.5 . .
C56A C59A H59B 109.5 . .
H59A C59A H59B 109.5 . .
C56A C59A H59C 109.5 . .
H59A C59A H59C 109.5 . .
H59B C59A H59C 109.5 . .
O201 C201 C202 124.9(6) . .
O201 C201 C206 123.6(6) . .
C202 C201 C206 111.4(5) . .
O202 N202 O203 122.3(6) . .
O202 N202 C202 118.7(6) . .
O203 N202 C202 118.9(6) . .
C203 C202 C201 125.1(6) . .
C203 C202 N202 116.2(6) . .
C201 C202 N202 118.6(5) . .
C204 C203 C202 120.8(6) . .
C204 C203 H203 119.6 . .
C202 C203 H203 119.6 . .
C203 C204 C205 119.1(6) . .
C203 C204 H204 120.4 . .
C205 C204 H204 120.4 . .
C206 C205 C204 120.2(7) . .
C206 C205 H205 119.9 . .
C204 C205 H205 119.9 . .
O205 N206 O204 121.7(6) . .
O205 N206 C206 119.7(7) . .
O204 N206 C206 118.3(7) . .
C205 C206 N206 117.4(6) . .
C205 C206 C201 123.0(6) . .
N206 C206 C201 119.6(6) . .
O211 C211 C216 126.1(7) . .
O211 C211 C212 123.3(6) . .
C216 C211 C212 110.6(6) . .
O213 N212 O212 120.8(9) . .
O213 N212 C212 118.4(9) . .
O212 N212 C212 120.8(8) . .
C213 C212 N212 119.4(8) . .
C213 C212 C211 123.3(8) . .
N212 C212 C211 117.3(6) . .
C214 C213 C212 123.2(10) . .
C214 C213 H213 118.4 . .
C212 C213 H213 118.4 . .
C213 C214 C215 117.8(9) . .
C213 C214 H214 121.1 . .
C215 C214 H214 121.1 . .
C214 C215 C216 120.2(9) . .
C214 C215 H215 119.9 . .
C216 C215 H215 119.9 . .
C215 C216 C211 124.6(9) . .
C215 C216 N216 115.8(8) . .
C211 C216 N216 119.6(7) . .
O215 N216 O214 123.4(10) . .
O215 N216 C216 119.4(8) . .
O214 N216 C216 117.1(9) . .
N301 C301 C302 180(6) . .
C301 C302 H30D 109.5 . .
C301 C302 H30E 109.5 . .
H30D C302 H30E 109.5 . .
C301 C302 H30F 109.5 . .
H30D C302 H30F 109.5 . .
H30E C302 H30F 109.5 . .
N311 C311 C312 163(4) . .
C311 C312 H31D 109.5 . .
C311 C312 H31E 109.5 . .
H31D C312 H31E 109.5 . .
C311 C312 H31F 109.5 . .
H31D C312 H31F 109.5 . .
H31E C312 H31F 109.5 . .
N315 C315 C316 168(5) . .
C315 C316 H31G 109.5 . .
C315 C316 H31H 109.5 . .
H31G C316 H31H 109.5 . .
C315 C316 H31I 109.5 . .
H31G C316 H31I 109.5 . .
H31H C316 H31I 109.5 . .
C321 C320 N320 174(3) . .
C320 C321 H32A 109.5 . .
C320 C321 H32B 109.5 . .
H32A C321 H32B 109.5 . .
C320 C321 H32C 109.5 . .
H32A C321 H32C 109.5 . .
H32B C321 H32C 109.5 . .
N325 C325 C326 159(4) . .
N330 C330 C331 151(4) . .
C330 C331 H33C 109.5 . .
C330 C331 H33D 109.5 . .
H33C C331 H33D 109.5 . .
C330 C331 H33E 109.5 . .
H33C C331 H33E 109.5 . .
H33D C331 H33E 109.5 . .
N335 C335 C336 162(8) . .
C335 C336 H33F 109.5 . .
C335 C336 H33G 109.5 . .
H33F C336 H33G 109.5 . .
C335 C336 H33H 109.5 . .
H33F C336 H33H 109.5 . .
H33G C336 H33H 109.5 . .
N340 C340 C341 159(5) . .
C340 C341 H34G 109.5 . .
C340 C341 H34H 109.5 . .
H34G C341 H34H 109.5 . .
C340 C341 H34I 109.5 . .
H34G C341 H34I 109.5 . .
H34H C341 H34I 109.5 . .
N345 C345 C346 146(8) . .
C345 C346 H34J 109.5 . .
C345 C346 H34K 109.5 . .
H34J C346 H34K 109.5 . .
C345 C346 H34L 109.5 . .
H34J C346 H34L 109.5 . .
H34K C346 H34L 109.5 . .
C351 C350 N350 146(4) . .
C350 C351 H35G 109.5 . .
C350 C351 H35H 109.5 . .
H35G C351 H35H 109.5 . .
C350 C351 H35I 109.5 . .
H35G C351 H35I 109.5 . .
H35H C351 H35I 109.5 . .

loop_
_geom_bond_atom_site_label_1
_geom_bond_atom_site_label_2
_geom_bond_distance
_geom_bond_site_symmetry_2
Ba1 O61 2.689(4) 6
Ba1 O61 2.689(4) .
Ba1 O41 2.741(4) 6
Ba1 O41 2.741(4) .
Ba1 O1 2.752(4) 6
Ba1 O1 2.752(4) .
Ba1 O21 2.773(4) 6
Ba1 O21 2.773(4) .
C1 N3 1.315(8) .
C1 N2 1.329(8) .
C1 N1 1.383(7) .
N1 C4 1.383(7) .
N1 H1 0.8600 .
O1 C4 1.244(7) .
C2 N3 1.345(8) .
C2 C3 1.363(8) .
C2 N5 1.390(8) .
N2 H2A 0.8600 .
N2 H2B 0.8600 .
O2 C6 1.371(9) .
O2 C12 1.423(9) .
C3 N4 1.384(8) .
C3 C4 1.415(8) .
O3 C9 1.400(9) .
O3 C7 1.478(9) .
N4 C5 1.315(8) .
O4 C9 1.412(13) .
O4 C8 1.432(9) .
C5 N5 1.360(8) .
C5 H5 0.9300 .
N5 C6 1.481(8) .
O5 C13 1.398(12) .
O5 Si1 1.629(9) .
C6 C7 1.554(11) .
C6 H6 0.9800 .
C7 C8 1.498(11) .
C7 H7 0.9800 .
C8 C12 1.519(13) .
C8 H8 0.9800 .
C9 C10 1.462(13) .
C9 C11 1.55(2) .
C10 H10A 0.9600 .
C10 H10B 0.9600 .
C10 H10C 0.9600 .
C11 H11A 0.9600 .
C11 H11B 0.9600 .
C11 H11C 0.9600 .
C12 C13 1.551(15) .
C12 H12 0.9800 .
C13 H13A 0.9700 .
C13 H13B 0.9700 .
Si1 C16 1.82(2) .
Si1 C15 1.837(17) .
Si1 C14 1.862(16) .
C14 H14A 0.9600 .
C14 H14B 0.9600 .
C14 H14C 0.9600 .
C15 H15A 0.9600 .
C15 H15B 0.9600 .
C15 H15C 0.9600 .
C16 C18 1.498(19) .
C16 C17 1.55(2) .
C16 C19 1.57(2) .
C17 H17A 0.9600 .
C17 H17B 0.9600 .
C17 H17C 0.9600 .
C18 H18A 0.9600 .
C18 H18B 0.9600 .
C18 H18C 0.9600 .
C19 H19A 0.9600 .
C19 H19B 0.9600 .
C19 H19C 0.9600 .
C21 N22 1.318(7) .
C21 N23 1.327(7) .
C21 N21 1.364(7) .
N21 C24 1.396(7) .
N21 H21 0.8600 .
O21 C24 1.250(7) .
C22 N23 1.369(8) .
C22 C23 1.373(8) .
C22 N25 1.385(8) .
N22 H22A 0.8600 .
N22 H22B 0.8600 .
O22 C26 1.416(11) .
O22 C32 1.526(15) .
C23 N24 1.387(7) .
C23 C24 1.400(8) .
O23 C28 1.393(10) .
O23 C29 1.402(14) .
N24 C25 1.295(8) .
O24 C27 1.384(8) .
O24 C29 1.469(11) .
C25 N25 1.392(8) .
C25 H25 0.9300 .
N25 C26 1.475(8) .
O25 C33 1.211(18) .
O25 Si21 1.712(14) .
C26 C27 1.531(11) .
C26 H26 0.9800 .
C27 C28 1.507(11) .
C27 H27 0.9800 .
C28 C32 1.460(17) .
C28 H28 0.9800 .
C29 C31 1.526(16) .
C29 C30 1.529(18) .
C30 H30A 0.9600 .
C30 H30B 0.9600 .
C30 H30C 0.9600 .
C31 H31A 0.9600 .
C31 H31B 0.9600 .
C31 H31C 0.9600 .
C32 C33 1.60(2) .
C32 H32 0.9800 .
C33 H33A 0.9700 .
C33 H33B 0.9700 .
Si21 C36 1.69(3) .
Si21 C35 1.99(3) .
Si21 C34 2.01(2) .
C34 H34A 0.9600 .
C34 H34B 0.9600 .
C34 H34C 0.9600 .
C35 H35A 0.9600 .
C35 H35B 0.9600 .
C35 H35C 0.9600 .
C36 C38 1.56(2) .
C36 C39 1.61(2) .
C36 C37 1.64(2) .
C37 H37A 0.9600 .
C37 H37B 0.9600 .
C37 H37C 0.9600 .
C38 H38A 0.9600 .
C38 H38B 0.9600 .
C38 H38C 0.9600 .
C39 H39A 0.9600 .
C39 H39B 0.9600 .
C39 H39C 0.9600 .
C41 N42 1.318(7) .
C41 N43 1.341(7) .
C41 N41 1.379(7) .
N41 C44 1.389(7) .
N41 H41 0.8600 .
O41 C44 1.259(6) .
C42 N43 1.333(7) .
C42 C43 1.383(8) .
C42 N45 1.384(7) .
N42 H42A 0.8600 .
N42 H42B 0.8600 .
O42 C46 1.433(8) .
O42 C52 1.438(9) .
C43 N44 1.381(7) .
C43 C44 1.398(8) .
O43 C47 1.406(8) .
O43 C49 1.422(10) .
N44 C45 1.297(8) .
O44 C48 1.387(9) .
O44 C49 1.396(12) .
C45 N45 1.410(8) .
C45 H45 0.9300 .
N45 C46 1.447(8) .
O45 C53 1.414(10) .
O45 Si41 1.652(5) .
C46 C47 1.511(11) .
C46 H46 0.9800 .
C47 C48 1.554(10) .
C47 H47 0.9800 .
C48 C52 1.492(11) .
C48 H48 0.9800 .
C49 C51 1.471(14) .
C49 C50 1.574(14) .
C50 H50A 0.9600 .
C50 H50B 0.9600 .
C50 H50C 0.9600 .
C51 H51A 0.9600 .
C51 H51B 0.9600 .
C51 H51C 0.9600 .
C52 C53 1.480(10) .
C52 H52 0.9800 .
C53 H53A 0.9700 .
C53 H53B 0.9700 .
Si41 C56 1.771(14) .
Si41 C54 1.816(12) .
Si41 C55 1.871(11) .
C54 H54A 0.9600 .
C54 H54B 0.9600 .
C54 H54C 0.9600 .
C55 H55A 0.9600 .
C55 H55B 0.9600 .
C55 H55C 0.9600 .
C56 C58 1.510(19) .
C56 C57 1.554(17) .
C56 C59 1.574(16) .
C57 H57A 0.9600 .
C57 H57B 0.9600 .
C57 H57C 0.9600 .
C58 H58A 0.9600 .
C58 H58B 0.9600 .
C58 H58C 0.9600 .
C59 H59A 0.9600 .
C59 H59B 0.9600 .
C59 H59C 0.9600 .
C61 N63 1.315(7) .
C61 N62 1.320(7) .
C61 N61 1.396(7) .
N61 C64 1.384(7) .
N61 H61 0.8600 .
O61 C64 1.248(7) .
C62 N63 1.339(7) .
C62 N65 1.371(7) .
C62 C63 1.387(8) .
N62 H62A 0.8600 .
N62 H62B 0.8600 .
O62 C66 1.422(7) .
O62 C72 1.463(7) .
C63 N64 1.385(7) .
C63 C64 1.411(8) .
O63 C67 1.409(7) .
O63 C69 1.419(9) .
N64 C65 1.313(7) .
O64 C69 1.408(10) .
O64 C68 1.423(8) .
C65 N65 1.384(7) .
C65 H65 0.9300 .
N65 C66 1.457(7) .
O65 C73 1.429(8) .
O65 Si61 1.652(4) .
C66 C67 1.537(9) .
C66 H66 0.9800 .
C67 C68 1.499(9) .
C67 H67 0.9800 .
C68 C72 1.504(10) .
C68 H68 0.9800 .
C69 C70 1.473(14) .
C69 C71 1.498(12) .
C70 H70A 0.9600 .
C70 H70B 0.9600 .
C70 H70C 0.9600 .
C71 H71A 0.9600 .
C71 H71B 0.9600 .
C71 H71C 0.9600 .
C72 C73 1.513(9) .
C72 H72 0.9800 .
C73 H73A 0.9700 .
C73 H73B 0.9700 .
Si61 C75 1.838(8) .
Si61 C74 1.845(8) .
Si61 C76 1.888(8) .
C74 H74A 0.9600 .
C74 H74B 0.9600 .
C74 H74C 0.9600 .
C75 H75A 0.9600 .
C75 H75B 0.9600 .
C75 H75C 0.9600 .
C76 C78 1.500(12) .
C76 C77 1.514(13) .
C76 C79 1.522(11) .
C77 H77A 0.9600 .
C77 H77B 0.9600 .
C77 H77C 0.9600 .
C78 H78A 0.9600 .
C78 H78B 0.9600 .
C78 H78C 0.9600 .
C79 H79A 0.9600 .
C79 H79B 0.9600 .
C79 H79C 0.9600 .
Ba2 O81 2.709(4) .
Ba2 O81 2.709(4) 6
Ba2 O101 2.734(4) .
Ba2 O101 2.734(4) 6
Ba2 O121 2.734(4) .
Ba2 O121 2.734(4) 6
Ba2 O141 2.774(4) 6
Ba2 O141 2.774(4) .
O81 C84 1.247(6) .
N81 C84 1.379(7) .
N81 C81 1.385(7) .
N81 H81 0.8600 .
C81 N82 1.309(7) .
C81 N83 1.321(7) .
O82 C86 1.424(7) .
O82 C92 1.445(7) .
N82 H82A 0.8600 .
N82 H82B 0.8600 .
C82 N83 1.352(7) .
C82 C83 1.364(8) .
C82 N85 1.391(7) .
O83 C87 1.385(8) .
O83 C89 1.416(9) .
C83 N84 1.392(7) .
C83 C84 1.429(8) .
O84 C88 1.398(10) .
O84 C89 1.420(11) .
N84 C85 1.317(7) .
N85 C85 1.366(7) .
N85 C86 1.419(7) .
O85 C93 1.382(10) .
O85 Si81 1.642(6) .
C85 H85 0.9300 .
C86 C87 1.542(9) .
C86 H86 0.9800 .
C87 C88 1.538(9) .
C87 H87 0.9800 .
C88 C92 1.484(10) .
C88 H88 0.9800 .
C89 C90 1.460(17) .
C89 C91 1.475(17) .
C90 H90A 0.9600 .
C90 H90B 0.9600 .
C90 H90C 0.9600 .
C91 H91A 0.9600 .
C91 H91B 0.9600 .
C91 H91C 0.9600 .
C92 C93 1.505(10) .
C92 H92 0.9800 .
C93 H93A 0.9700 .
C93 H93B 0.9700 .
Si81 C96A 1.61(3) .
Si81 C94 1.76(2) .
Si81 C96 1.77(2) .
Si81 C94A 1.786(19) .
Si81 C95 1.93(2) .
Si81 C95A 1.97(2) .
C94 H94A 0.9600 .
C94 H94B 0.9600 .
C94 H94C 0.9600 .
C95 H95A 0.9600 .
C95 H95B 0.9600 .
C95 H95C 0.9600 .
C96 C98 1.48(2) .
C96 C99 1.56(2) .
C96 C97 1.71(2) .
C97 H97A 0.9600 .
C97 H97B 0.9600 .
C97 H97C 0.9600 .
C98 H98A 0.9600 .
C98 H98B 0.9600 .
C98 H98C 0.9600 .
C99 H99A 0.9600 .
C99 H99B 0.9600 .
C99 H99C 0.9600 .
C94A H94D 0.9600 .
C94A H94E 0.9600 .
C94A H94F 0.9600 .
C95A H95D 0.9600 .
C95A H95E 0.9600 .
C95A H95F 0.9600 .
C96A C97A 1.60(3) .
C96A C98A 1.61(2) .
C96A C99A 1.65(3) .
C97A H97D 0.9600 .
C97A H97E 0.9600 .
C97A H97F 0.9600 .
C98A H98D 0.9600 .
C98A H98E 0.9600 .
C98A H98F 0.9600 .
C99A H99D 0.9600 .
C99A H99E 0.9600 .
C99A H99F 0.9600 .
O101 C104 1.251(6) .
N101 C104 1.381(7) .
N101 C101 1.410(7) .
N101 H101 0.8600 .
C101 N103 1.321(7) .
C101 N102 1.341(7) .
O102 C106 1.407(9) .
O102 C112 1.461(8) .
N102 H10D 0.8600 .
N102 H10E 0.8600 .
C102 N103 1.331(7) .
C102 C103 1.384(8) .
C102 N105 1.405(7) .
O103 C107 1.397(9) .
O103 C109 1.443(9) .
C103 N104 1.388(7) .
C103 C104 1.412(7) .
O104 C108 1.424(10) .
O104 C109 1.489(12) .
N104 C105 1.309(7) .
O105 C113 1.435(12) .
O105 Si10 1.635(7) .
N105 C105 1.351(7) .
N105 C106 1.457(8) .
C105 H105 0.9300 .
C106 C107 1.539(10) .
C106 H106 0.9800 .
C107 C108 1.519(10) .
C107 H107 0.9800 .
C108 C112 1.505(12) .
C108 H108 0.9800 .
C109 C111 1.463(13) .
C109 C110 1.542(13) .
C110 H11D 0.9600 .
C110 H11E 0.9600 .
C110 H11F 0.9600 .
C111 H11G 0.9600 .
C111 H11H 0.9600 .
C111 H11I 0.9600 .
C112 C113 1.469(12) .
C112 H112 0.9800 .
C113 H11J 0.9700 .
C113 H11K 0.9700 .
Si10 C116 1.66(2) .
Si10 C114 1.822(14) .
Si10 C115 1.936(12) .
C114 H11L 0.9600 .
C114 H11M 0.9600 .
C114 H11N 0.9600 .
C115 H11O 0.9600 .
C115 H11P 0.9600 .
C115 H11Q 0.9600 .
C116 C117 1.538(18) .
C116 C118 1.642(19) .
C116 C119 1.69(2) .
C117 H11R 0.9600 .
C117 H11S 0.9600 .
C117 H11T 0.9600 .
C118 H11U 0.9600 .
C118 H11V 0.9600 .
C118 H11W 0.9600 .
C119 H11$ 0.9600 .
C119 H11 0.9600 .
C119 H11P 0.9600 .
O121 C124 1.267(7) .
N121 C124 1.369(7) .
N121 C121 1.392(8) .
N121 H121 0.8600 .
C121 N123 1.314(8) .
C121 N122 1.328(8) .
O122 C132 1.530(12) .
O122 C126 1.568(11) .
N122 H12A 0.8600 .
N122 H12B 0.8600 .
C122 N123 1.324(8) .
C122 N125 1.373(8) .
C122 C123 1.386(8) .
O123 C129 1.310(10) .
O123 C128 1.521(14) .
C123 N124 1.387(8) .
C123 C124 1.418(8) .
O124 C129 1.383(8) .
O124 C127 1.402(9) .
N124 C125 1.306(8) .
N125 C125 1.370(9) .
N125 C126 1.487(8) .
C125 H125 0.9300 .
C126 C127 1.503(12) .
C126 H126 0.9800 .
C127 C128 1.531(18) .
C127 H127 0.9800 .
C128 C132 1.382(16) .
C128 C133 2.584(19) .
C128 H128 0.9800 .
C129 C131 1.413(10) .
C129 C130 1.608(13) .
C130 H13C 0.9600 .
C130 H13D 0.9600 .
C130 H13E 0.9600 .
C131 H13F 0.9600 .
C131 H13G 0.9600 .
C131 H13H 0.9600 .
C132 C133 1.750(17) .
C132 H132 0.9800 .
C133 O125 1.361(15) .
C133 H13I 0.9700 .
C133 H13J 0.9700 .
O125 Si12 1.552(9) .
O125 SiA2 1.644(14) .
Si12 C136 1.76(2) .
Si12 C135 1.795(16) .
Si12 C134 1.813(19) .
C134 H13K 0.9600 .
C134 H13L 0.9600 .
C134 H13M 0.9600 .
C135 H13N 0.9600 .
C135 H13O 0.9600 .
C135 H13P 0.9600 .
C136 C138 1.54(2) .
C136 C139 1.56(2) .
C136 C137 1.57(2) .
C137 H13Q 0.9600 .
C137 H13R 0.9600 .
C137 H13S 0.9600 .
C138 H13T 0.9600 .
C138 H13U 0.9600 .
C138 H13V 0.9600 .
C139 H13W 0.9600 .
C139 H13$ 0.9600 .
C139 H13 0.9600 .
SiA2 C36A 1.83(3) .
SiA2 C34A 2.15(4) .
C34A H34D 0.9600 .
C34A H34E 0.9600 .
C34A H34F 0.9600 .
C36A C39A 1.51(3) .
C36A C37A 1.67(2) .
C36A C38A 1.66(3) .
C37A H37D 0.9600 .
C37A H37E 0.9600 .
C37A H37F 0.9600 .
C38A H38D 0.9600 .
C38A H38E 0.9600 .
C38A H38F 0.9600 .
C39A H39D 0.9600 .
C39A H39E 0.9600 .
C39A H39F 0.9600 .
O141 C144 1.264(7) .
N141 C144 1.382(7) .
N141 C141 1.384(8) .
N141 H141 0.8600 .
C141 N143 1.316(8) .
C141 N142 1.329(8) .
O142 C146 1.413(9) .
O142 C152 1.464(9) .
N142 H14A 0.8600 .
N142 H14B 0.8600 .
C142 N143 1.348(8) .
C142 C143 1.372(8) .
C142 N145 1.393(8) .
O143 C149 1.430(9) .
O143 C147 1.430(8) .
C143 C144 1.398(8) .
C143 N144 1.403(8) .
O144 C149 1.378(9) .
O144 C148 1.422(8) .
N144 C145 1.308(8) .
O145 C153 1.372(10) .
O145 Si4A 1.619(11) .
O145 Si14 1.639(8) .
N145 C145 1.341(8) .
N145 C146 1.477(8) .
C145 H145 0.9300 .
C146 C147 1.520(10) .
C146 H146 0.9800 .
C147 C148 1.538(10) .
C147 H147 0.9800 .
C148 C152 1.499(10) .
C148 H148 0.9800 .
C149 C151 1.504(11) .
C149 C150 1.517(11) .
C150 H15A 0.9600 .
C150 H15B 0.9600 .
C150 H15C 0.9600 .
C151 H15D 0.9600 .
C151 H15E 0.9600 .
C151 H15F 0.9600 .
C152 C153 1.490(11) .
C152 H152 0.9800 .
C153 H15G 0.9700 .
C153 H15H 0.9700 .
Si14 C156 1.801(19) .
Si14 C155 1.909(15) .
Si14 C154 1.96(3) .
C154 H15I 0.9600 .
C154 H15J 0.9600 .
C154 H15K 0.9600 .
C155 H15L 0.9600 .
C155 H15M 0.9600 .
C155 H15N 0.9600 .
C156 C157 1.510(18) .
C156 C158 1.558(19) .
C156 C159 1.59(2) .
C157 H15O 0.9600 .
C157 H15P 0.9600 .
C157 H15Q 0.9600 .
C158 H15R 0.9600 .
C158 H15S 0.9600 .
C158 H15T 0.9600 .
C159 H15U 0.9600 .
C159 H15V 0.9600 .
C159 H15W 0.9600 .
Si4A C54A 1.73(4) .
Si4A C55A 1.83(5) .
Si4A C56A 1.85(3) .
C54A H54A 0.9600 .
C54A H54B 0.9600 .
C54A H54C 0.9600 .
C55A H55A 0.9600 .
C55A H55B 0.9600 .
C55A H55C 0.9600 .
C56A C57A 1.50(2) .
C56A C58A 1.58(2) .
C56A C59A 1.62(3) .
C57A H57A 0.9600 .
C57A H57B 0.9600 .
C57A H57C 0.9600 .
C58A H58A 0.9600 .
C58A H58B 0.9600 .
C58A H58C 0.9600 .
C59A H59A 0.9600 .
C59A H59B 0.9600 .
C59A H59C 0.9600 .
O201 C201 1.230(7) .
C201 C202 1.418(9) .
C201 C206 1.466(9) .
O202 N202 1.218(8) .
N202 O203 1.227(8) .
N202 C202 1.442(9) .
C202 C203 1.396(9) .
C203 C204 1.350(11) .
C203 H203 0.9300 .
O204 N206 1.245(8) .
C204 C205 1.405(11) .
C204 H204 0.9300 .
O205 N206 1.228(8) .
C205 C206 1.401(10) .
C205 H205 0.9300 .
N206 C206 1.422(9) .
O211 C211 1.257(7) .
C211 C216 1.422(11) .
C211 C212 1.458(10) .
O212 N212 1.207(11) .
N212 O213 1.181(10) .
N212 C212 1.450(11) .
C212 C213 1.355(11) .
C213 C214 1.346(15) .
C213 H213 0.9300 .
O214 N216 1.179(11) .
C214 C215 1.383(15) .
C214 H214 0.9300 .
C215 C216 1.393(11) .
C215 H215 0.9300 .
O215 N216 1.160(10) .
C216 N216 1.469(12) .
N301 C301 1.07(5) .
C301 C302 1.31(4) .
C302 H30D 0.9600 .
C302 H30E 0.9600 .
C302 H30F 0.9600 .
N311 C311 1.174(18) .
C311 C312 1.26(2) .
C312 H31D 0.9600 .
C312 H31E 0.9600 .
C312 H31F 0.9600 .
N315 C315 1.32(3) .
C315 C316 1.50(3) .
C316 H31G 0.9600 .
C316 H31H 0.9600 .
C316 H31I 0.9600 .
N320 C320 1.15(3) .
C320 C321 1.08(3) .
C321 H32A 0.9600 .
C321 H32B 0.9600 .
C321 H32C 0.9600 .
N325 C325 1.17(4) .
C325 C326 1.57(4) .
C326 H32D 0.9600 .
C326 H32E 0.9600 .
C326 H32F 0.9600 .
N330 C330 1.19(2) .
C330 C331 1.27(2) .
C331 H33C 0.9600 .
C331 H33D 0.9600 .
C331 H33E 0.9600 .
N335 C335 1.32(4) .
C335 C336 1.47(4) .
C336 H33F 0.9600 .
C336 H33G 0.9600 .
C336 H33H 0.9600 .
N340 C340 1.24(3) .
C340 C341 1.36(3) .
C341 H34G 0.9600 .
C341 H34H 0.9600 .
C341 H34I 0.9600 .
N345 C345 1.23(4) .
C345 C346 1.34(4) .
C346 H34J 0.9600 .
C346 H34K 0.9600 .
C346 H34L 0.9600 .
N350 C350 1.35(3) .
C350 C351 1.33(3) .
C351 H35G 0.9600 .
C351 H35H 0.9600 .
C351 H35I 0.9600 .
O347 O348 1.64(6) .
O356 O357 1.84(6) .

loop_
_geom_hbond_atom_site_label_D
_geom_hbond_atom_site_label_H
_geom_hbond_atom_site_label_A
_geom_hbond_distance_DH
_geom_hbond_distance_HA
_geom_hbond_distance_DA
_geom_hbond_angle_DHA
_geom_hbond_site_symmetry_A
N1 H1 O21 0.86 2.09 2.913(6) 161.2 .
N2 H2A O45 0.86 2.16 2.896(7) 144.1 .
N2 H2B N24 0.86 2.04 2.875(8) 162.2 .
N21 H21 O1 0.86 2.01 2.836(6) 161.4 6
N22 H22A O65 0.86 2.36 3.028(6) 134.4 .
N22 H22B N4 0.86 2.04 2.895(7) 169.9 6
N41 H41 O61 0.86 2.10 2.924(6) 160.1 .
N42 H42A O211 0.86 2.23 2.900(7) 134.1 6
N42 H42A O215 0.86 2.25 3.040(9) 152.2 6
N42 H42B N64 0.86 2.09 2.945(7) 172.5 .
N61 H61 O41 0.86 2.08 2.917(6) 164.8 6
N62 H62A O201 0.86 2.23 2.941(7) 140.3 5_665
N62 H62A O202 0.86 2.27 3.005(7) 142.8 5_665
N62 H62B N44 0.86 2.15 2.987(7) 162.9 6
N81 H81 O101 0.86 2.10 2.922(6) 160.2 .
N82 H82A O211 0.86 2.30 3.025(7) 142.2 .
N82 H82A O212 0.86 2.33 3.063(8) 143.4 .
N82 H82B N104 0.86 2.08 2.928(7) 168.5 .
N101 H101 O81 0.86 2.09 2.914(6) 160.6 6
N102 H10D O201 0.86 2.20 2.893(7) 138.0 5_665
N102 H10D O205 0.86 2.44 3.160(7) 142.1 5_665
N102 H10E N84 0.86 2.06 2.908(7) 169.9 6
N121 H121 O141 0.86 2.02 2.842(5) 159.6 .
N122 H12A O105 0.86 2.37 3.199(8) 161.0 .
N122 H12B N144 0.86 2.06 2.908(7) 168.7 .
N141 H141 O121 0.86 2.07 2.899(6) 161.5 6
N142 H14A O85 0.86 2.19 2.999(7) 156.4 6
N142 H14B N124 0.86 2.03 2.877(8) 166.2 6
